data_7717948
loop_
_publ_author_name
'Trifonov, Alexander A.'
'Selikhov, Alexander N.'
'Nelyubina, Yulia'
'Aysin, Rinat R.'

_publ_section_title
;
 Low coordinate potassium alkoxide - an efficient trap for arenes: the
 role of \hn non-covalent bonding in substrate activation for C-H bond
 metalation
;
_journal_name_full 'Dalton Transactions'
_journal_paper_doi 10.1039/D4DT03326D
_journal_year 2025
_chemical_absolute_configuration ad
_chemical_formula_moiety 'C88 H112 K2 N6 O4'
_chemical_formula_sum 'C88 H112 K2 N6 O4'
_chemical_formula_weight 1396.03
_space_group_crystal_system orthorhombic
_space_group_IT_number 29
_space_group_name_Hall 'P 2c -2ac'
_space_group_name_H-M_alt 'P c a 21'
_atom_sites_solution_hydrogens geom
_atom_sites_solution_primary dual
_audit_creation_date 2024-03-26
_audit_creation_method
;
Olex2 1.3
(compiled 2020.11.12 svn.r5f609507 for OlexSys, GUI svn.r6408)
;
_audit_update_record
;
2024-03-26 deposited with the CCDC.	2024-12-30 downloaded from the CCDC.
;
_cell_angle_alpha 90
_cell_angle_beta 90
_cell_angle_gamma 90
_cell_formula_units_Z 4
_cell_length_a 21.9048(12)
_cell_length_b 14.7155(9)
_cell_length_c 26.2038(15)
_cell_measurement_reflns_used 9858
_cell_measurement_temperature 100
_cell_measurement_theta_max 30.45
_cell_measurement_theta_min 2.28
_cell_volume 8446.5(8)
_computing_molecular_graphics 'Olex2 1.3 (Dolomanov et al., 2009)'
_computing_publication_material 'Olex2 1.3 (Dolomanov et al., 2009)'
_computing_structure_refinement 'XL  (Sheldrick, 2008)'
_computing_structure_solution 'SHELXT 2014/4 (Sheldrick, 2014)'
_diffrn_ambient_temperature 100
_diffrn_measured_fraction_theta_full 1.000
_diffrn_measured_fraction_theta_max 1.000
_diffrn_measurement_device_type 'Bruker Quest D8'
_diffrn_measurement_method '\f and \w scans'
_diffrn_radiation_monochromator graphite
_diffrn_radiation_type MoK\a
_diffrn_radiation_wavelength 0.71073
_diffrn_reflns_av_R_equivalents 0.2631
_diffrn_reflns_av_unetI/netI 0.1692
_diffrn_reflns_Laue_measured_fraction_full 1.000
_diffrn_reflns_Laue_measured_fraction_max 1.000
_diffrn_reflns_limit_h_max 26
_diffrn_reflns_limit_h_min -27
_diffrn_reflns_limit_k_max 18
_diffrn_reflns_limit_k_min -18
_diffrn_reflns_limit_l_max 33
_diffrn_reflns_limit_l_min -33
_diffrn_reflns_number 149530
_diffrn_reflns_point_group_measured_fraction_full 1.000
_diffrn_reflns_point_group_measured_fraction_max 1.000
_diffrn_reflns_theta_full 25.242
_diffrn_reflns_theta_max 26.999
_diffrn_reflns_theta_min 1.667
_diffrn_source_current 1.4
_diffrn_source_power 0.07
_diffrn_source_voltage 50.0
_diffrn_standards_number 0
_exptl_absorpt_coefficient_mu 0.162
_exptl_absorpt_correction_T_max 0.4330
_exptl_absorpt_correction_T_min 0.3061
_exptl_absorpt_correction_type multi-scan
_exptl_absorpt_process_details
;
SADABS-2016/2 (Bruker,2016/2) was used for absorption correction.
wR2(int) was 0.1710 before and 0.1030 after correction.
The Ratio of minimum to maximum transmission is 0.7069.
The \l/2 correction factor is Not present.
;
_exptl_crystal_colour colourless
_exptl_crystal_colour_primary colourless
_exptl_crystal_density_diffrn 1.098
_exptl_crystal_description prism
_exptl_crystal_F_000 3008
_exptl_crystal_size_max 0.15
_exptl_crystal_size_mid 0.05
_exptl_crystal_size_min 0.05
_refine_diff_density_max 0.668
_refine_diff_density_min -0.523
_refine_diff_density_rms 0.081
_refine_ls_abs_structure_details
;
 Refined as an inversion twin.
;
_refine_ls_abs_structure_Flack 0.39(11)
_refine_ls_extinction_coef 0.0030(6)
_refine_ls_extinction_expression Fc^*^=kFc[1+0.001xFc^2^\l^3^/sin(2\q)]^-1/4^
_refine_ls_extinction_method SHELXL
_refine_ls_goodness_of_fit_ref 1.003
_refine_ls_hydrogen_treatment constr
_refine_ls_matrix_type full
_refine_ls_number_parameters 895
_refine_ls_number_reflns 18427
_refine_ls_number_restraints 27
_refine_ls_restrained_S_all 1.003
_refine_ls_R_factor_all 0.1866
_refine_ls_R_factor_gt 0.0870
_refine_ls_shift/su_max 0.001
_refine_ls_shift/su_mean 0.000
_refine_ls_structure_factor_coef Fsqd
_refine_ls_weighting_details 'w=1/[\s^2^(Fo^2^)+(0.1301P)^2^] where P=(Fo^2^+2Fc^2^)/3'
_refine_ls_weighting_scheme calc
_refine_ls_wR_factor_gt 0.2074
_refine_ls_wR_factor_ref 0.2749
_reflns_Friedel_coverage 0.956
_reflns_Friedel_fraction_full 1.000
_reflns_Friedel_fraction_max 1.000
_reflns_number_gt 8654
_reflns_number_total 18427
_reflns_threshold_expression 'I > 2\s(I)'
_cod_data_source_file d4dt03326d2.cif
_cod_data_source_block 5
_cod_database_code 7717948
_shelxl_version_number 2014/6
_shelx_space_group_comment
;
The symmetry employed for this shelxl refinement is uniquely defined
by the following loop, which should always be used as a source of
symmetry information in preference to the above space-group names.
They are only intended as comments.
;
_shelx_estimated_absorpt_t_max 0.992
_shelx_estimated_absorpt_t_min 0.976
_olex2_refinement_description
;
1. Twinned data refinement
 Scales: 0.61(11)
 0.39(11)
2. Fixed Uiso
 At 1.2 times of:
  All C(H) groups, {H7SD,H7SE,H7SF} of C7SA, All C(H,H) groups
 At 1.5 times of:
  {H7SA,H7SB,H7SC} of C7S
3. Restrained distances
 O1S-C1S \\sim O1S-C1S'
 with sigma of 0.02
 O1SA-C1SB \\sim O1SA-C1SA
 with sigma of 0.02
4. Uiso/Uaniso restraints and constraints
Uanis(C1SA) \\sim Ueq: with sigma of 0.005 and sigma for terminal atoms of 0.01
Uanis(C4SA) \\sim Ueq: with sigma of 0.005 and sigma for terminal atoms of 0.01
Uanis(C1S') \\sim Ueq: with sigma of 0.005 and sigma for terminal atoms of 0.01
Uanis(C2SB) \\sim Ueq: with sigma of 0.005 and sigma for terminal atoms of 0.01
Uanis(C5S) = Uanis(C5S')
Uanis(C3S) = Uanis(C3S')
Uanis(C4S) = Uanis(C4S')
Uanis(C1S') = Uanis(C1S)
Uanis(C2S) = Uanis(C2S')
Uanis(C6S') = Uanis(C6S)
Uanis(C5SA) = Uanis(C5SB)
Uanis(C4SA) = Uanis(C4SB)
Uanis(C3SA) = Uanis(C3SB)
Uanis(C6SB) = Uanis(C6SA)
Uanis(C1SA) = Uanis(C1SB)
Uanis(C2SA) = Uanis(C2SB)
5. Others
 Sof(C1S')=Sof(C2S')=Sof(H2S')=Sof(C3S')=Sof(H3S')=Sof(C4S')=Sof(H4S')=
 Sof(C5S')=Sof(H5S')=Sof(C6S')=Sof(H6S')=1-FVAR(1)
 Sof(C1S)=Sof(C2S)=Sof(H2S)=Sof(C3S)=Sof(H3S)=Sof(C4S)=Sof(H4S)=Sof(C5S)=
 Sof(H5S)=Sof(C6S)=Sof(H6S)=FVAR(1)
 Sof(C2SB)=Sof(H2SB)=Sof(C3SB)=Sof(H3SB)=Sof(C4SB)=Sof(H4SB)=Sof(C5SB)=
 Sof(H5SB)=Sof(C6SB)=Sof(H6SB)=Sof(C1SB)=1-FVAR(2)
 Sof(C1SA)=Sof(C2SA)=Sof(H2SA)=Sof(C3SA)=Sof(H3SA)=Sof(C4SA)=Sof(H4SA)=
 Sof(C5SA)=Sof(H5SA)=Sof(C6SA)=Sof(H6SA)=FVAR(2)
6.a Secondary CH2 refined with riding coordinates:
 C8(H8A,H8B), C8A(H8AA,H8AB), C9(H9A,H9B), C9A(H9AA,H9AB), C10(H10A,H10B),
 C10A(H10C,H10D), C11(H11A,H11B), C11A(H11C,H11D), C12(H12A,H12B), C12A(H12C,
 H12D), C13(H13A,H13B), C13A(H13C,H13D), C20(H20A,H20B), C20A(H20C,H20D),
 C21(H21A,H21B), C21A(H21C,H21D), C22(H22A,H22B), C22A(H22C,H22D), C23(H23A,
 H23B), C23A(H23C,H23D), C24(H24A,H24B), C24A(H24C,H24D), C25(H25A,H25B),
 C25A(H25C,H25D), C32(H32A,H32B), C32A(H32C,H32D), C33(H33A,H33B), C33A(H33C,
 H33D), C34(H34A,H34B), C34A(H34C,H34D), C35(H35A,H35B), C35A(H35C,H35D),
 C36(H36A,H36B), C36A(H36C,H36D), C37(H37A,H37B), C37A(H37C,H37D)
6.b Aromatic/amide H refined with riding coordinates:
 C2SA(H2SA), C3SA(H3SA), C4SA(H4SA), C5SA(H5SA), C6SA(H6SA), C4(H4), C4A(H4A),
 C5(H5), C5A(H5A), C6(H6), C6A(H6A), C7(H7), C7A(H7A), C16(H16), C16A(H16A),
 C17(H17), C17A(H17A), C18(H18), C18A(H18A), C19(H19), C19A(H19A), C28(H28),
 C28A(H28A), C29(H29), C29A(H29A), C30(H30), C30A(H30A), C31(H31), C31A(H31A),
 C2S(H2S), C3S(H3S), C4S(H4S), C5S(H5S), C6S(H6S), C2S'(H2S'), C3S'(H3S'),
 C4S'(H4S'), C5S'(H5S'), C6S'(H6S'), C2SB(H2SB), C3SB(H3SB), C4SB(H4SB),
 C5SB(H5SB), C6SB(H6SB)
6.c Fitted hexagon refined as free rotating group:
 C1SA(C2SA,C3SA,C4SA,C5SA,C6SA), C1S(C2S,C3S,C4S,C5S,C6S), C1S'(C2S',C3S',C4S',
 C5S',C6S'), C2SB(C3SB,C4SB,C5SB,C6SB,C1SB)
6.d Idealised Me refined as rotating group:
 C7S(H7SA,H7SB,H7SC), C7SA(H7SD,H7SE,H7SF)
;
_smtbx_masks_void_probe_radius 1.2
_smtbx_masks_void_truncation_radius 1.2
_olex2_submission_special_instructions 'No special instructions were received'

loop_
_space_group_symop_operation_xyz
'x, y, z'
'-x, -y, z+1/2'
'x+1/2, -y, z'
'-x+1/2, y, z+1/2'

loop_
_atom_site_label
_atom_site_type_symbol
_atom_site_fract_x
_atom_site_fract_y
_atom_site_fract_z
_atom_site_U_iso_or_equiv
_atom_site_adp_type
_atom_site_occupancy
_atom_site_site_symmetry_order
_atom_site_calc_flag
_atom_site_refinement_flags_posn
_atom_site_refinement_flags_adp
_atom_site_refinement_flags_occupancy
_atom_site_disorder_assembly
_atom_site_disorder_group
K1 K 0.67617(10) 0.17097(17) 0.45802(9) 0.0437(6) Uani 1 1 d . . . . .
K2 K 0.72346(10) 0.33095(16) 0.55548(8) 0.0391(5) Uani 1 1 d . . . . .
O1 O 0.6391(3) 0.2185(4) 0.5452(2) 0.0350(16) Uani 1 1 d . . . . .
O1A O 0.7625(3) 0.2816(4) 0.4698(2) 0.0326(15) Uani 1 1 d . . . . .
O1S O 0.6973(5) 0.0536(5) 0.3813(3) 0.062(2) Uani 1 1 d D . . . .
O1SA O 0.7159(4) 0.4489(5) 0.6363(3) 0.057(2) Uani 1 1 d D . . . .
N1 N 0.4449(4) 0.1017(6) 0.6868(3) 0.043(2) Uani 1 1 d . . . . .
N1A N 0.9542(4) 0.4121(6) 0.3303(3) 0.0361(19) Uani 1 1 d . . . . .
N2 N 0.7823(4) 0.0209(6) 0.5740(3) 0.037(2) Uani 1 1 d . . . . .
N2A N 0.6194(4) 0.4816(5) 0.4412(3) 0.036(2) Uani 1 1 d . . . . .
N3 N 0.4916(3) 0.1716(5) 0.4396(3) 0.0347(19) Uani 1 1 d . . . . .
N3A N 0.9075(4) 0.3260(5) 0.5726(3) 0.036(2) Uani 1 1 d . . . . .
C1 C 0.6050(4) 0.1730(7) 0.5815(4) 0.034(2) Uani 1 1 d . . . . .
C1A C 0.7956(4) 0.3276(6) 0.4330(3) 0.028(2) Uani 1 1 d . . . . .
C1SA C 0.7034(18) 0.5363(15) 0.6227(13) 0.037(4) Uani 0.51(6) 1 d DG U P A 1
C2SA C 0.7434(14) 0.5704(18) 0.5862(13) 0.043(4) Uani 0.51(6) 1 d G . P A 1
H2SA H 0.7800 0.5386 0.5785 0.051 Uiso 0.51(6) 1 calc R U P A 1
C3SA C 0.7299(13) 0.6512(19) 0.5611(10) 0.054(4) Uani 0.51(6) 1 d G . P A 1
H3SA H 0.7572 0.6745 0.5362 0.064 Uiso 0.51(6) 1 calc R U P A 1
C4SA C 0.6764(13) 0.6978(16) 0.5725(12) 0.043(5) Uani 0.51(6) 1 d G U P A 1
H4SA H 0.6672 0.7530 0.5554 0.051 Uiso 0.51(6) 1 calc R U P A 1
C5SA C 0.6364(12) 0.6637(19) 0.6090(15) 0.057(8) Uani 0.51(6) 1 d G . P A 1
H5SA H 0.5999 0.6955 0.6167 0.068 Uiso 0.51(6) 1 calc R U P A 1
C6SA C 0.6499(16) 0.5829(19) 0.6341(13) 0.065(4) Uani 0.51(6) 1 d G . P A 1
H6SA H 0.6226 0.5596 0.6590 0.078 Uiso 0.51(6) 1 calc R U P A 1
C2 C 0.5497(4) 0.2349(7) 0.5997(3) 0.031(2) Uani 1 1 d . . . . .
C2A C 0.8506(4) 0.2684(7) 0.4132(4) 0.034(2) Uani 1 1 d . . . . .
C3 C 0.4966(4) 0.2041(6) 0.6253(3) 0.030(2) Uani 1 1 d . . . . .
C3A C 0.9020(4) 0.3000(7) 0.3867(4) 0.035(2) Uani 1 1 d . . . . .
C4 C 0.4500(4) 0.2657(7) 0.6343(4) 0.039(2) Uani 1 1 d . . . . .
H4 H 0.4142 0.2447 0.6510 0.047 Uiso 1 1 calc R U . . .
C4A C 0.9493(5) 0.2380(7) 0.3746(4) 0.039(2) Uani 1 1 d . . . . .
H4A H 0.9854 0.2599 0.3587 0.047 Uiso 1 1 calc R U . . .
C5 C 0.4530(5) 0.3544(8) 0.6207(4) 0.040(3) Uani 1 1 d . . . . .
H5 H 0.4190 0.3934 0.6259 0.048 Uiso 1 1 calc R U . . .
C5A C 0.9440(5) 0.1453(7) 0.3856(4) 0.041(3) Uani 1 1 d . . . . .
H5A H 0.9750 0.1038 0.3758 0.049 Uiso 1 1 calc R U . . .
C6 C 0.5067(4) 0.3881(7) 0.5987(4) 0.038(2) Uani 1 1 d . . . . .
H6 H 0.5112 0.4510 0.5913 0.046 Uiso 1 1 calc R U . . .
C6A C 0.8937(4) 0.1159(7) 0.4106(4) 0.042(3) Uani 1 1 d . . . . .
H6A H 0.8901 0.0532 0.4188 0.050 Uiso 1 1 calc R U . . .
C7 C 0.5532(4) 0.3271(7) 0.5880(4) 0.036(2) Uani 1 1 d . . . . .
H7 H 0.5892 0.3492 0.5719 0.043 Uiso 1 1 calc R U . . .
C7A C 0.8467(4) 0.1757(7) 0.4247(4) 0.034(2) Uani 1 1 d . . . . .
H7A H 0.8120 0.1531 0.4423 0.041 Uiso 1 1 calc R U . . .
C7S C 0.7325(7) 0.0839(8) 0.3378(4) 0.067(4) Uani 1 1 d . . . . .
H7SA H 0.7185 0.1444 0.3273 0.101 Uiso 1 1 calc R U . . .
H7SB H 0.7270 0.0412 0.3094 0.101 Uiso 1 1 calc R U . . .
H7SC H 0.7758 0.0868 0.3470 0.101 Uiso 1 1 calc R U . . .
C7SA C 0.6832(7) 0.4107(10) 0.6754(5) 0.075(4) Uani 1 1 d . . . . .
H7SD H 0.6401 0.4071 0.6658 0.090 Uiso 1 1 calc R U . . .
H7SE H 0.6875 0.4481 0.7061 0.090 Uiso 1 1 calc R U . . .
H7SF H 0.6988 0.3494 0.6823 0.090 Uiso 1 1 calc R U . . .
C8 C 0.4884(4) 0.1067(6) 0.6435(4) 0.034(2) Uani 1 1 d . . . . .
H8A H 0.4731 0.0689 0.6150 0.041 Uiso 1 1 calc R U . . .
H8B H 0.5284 0.0819 0.6543 0.041 Uiso 1 1 calc R U . . .
C8A C 0.9103(5) 0.3988(7) 0.3719(4) 0.034(2) Uani 1 1 d . . . . .
H8AA H 0.8703 0.4239 0.3614 0.041 Uiso 1 1 calc R U . . .
H8AB H 0.9243 0.4333 0.4022 0.041 Uiso 1 1 calc R U . . .
C9 C 0.4680(5) 0.1409(7) 0.7328(4) 0.042(3) Uani 1 1 d . . . . .
H9A H 0.4813 0.2040 0.7258 0.050 Uiso 1 1 calc R U . . .
H9B H 0.5043 0.1060 0.7440 0.050 Uiso 1 1 calc R U . . .
C9A C 0.9268(5) 0.3832(8) 0.2807(4) 0.041(3) Uani 1 1 d . . . . .
H9AA H 0.8909 0.4213 0.2728 0.050 Uiso 1 1 calc R U . . .
H9AB H 0.9133 0.3191 0.2829 0.050 Uiso 1 1 calc R U . . .
C10 C 0.4229(5) 0.1417(8) 0.7739(4) 0.047(3) Uani 1 1 d . . . . .
H10A H 0.3891 0.1828 0.7642 0.056 Uiso 1 1 calc R U . . .
H10B H 0.4422 0.1665 0.8051 0.056 Uiso 1 1 calc R U . . .
C10A C 0.9746(6) 0.3932(9) 0.2388(5) 0.061(3) Uani 1 1 d . . . . .
H10C H 1.0102 0.3544 0.2469 0.073 Uiso 1 1 calc R U . . .
H10D H 0.9571 0.3719 0.2060 0.073 Uiso 1 1 calc R U . . .
C11 C 0.3978(6) 0.0516(10) 0.7854(5) 0.074(4) Uani 1 1 d . . . . .
H11A H 0.3640 0.0573 0.8103 0.088 Uiso 1 1 calc R U . . .
H11B H 0.4298 0.0127 0.8006 0.088 Uiso 1 1 calc R U . . .
C11A C 0.9955(6) 0.4903(8) 0.2330(4) 0.056(3) Uani 1 1 d . . . . .
H11C H 0.9613 0.5290 0.2212 0.067 Uiso 1 1 calc R U . . .
H11D H 1.0290 0.4941 0.2077 0.067 Uiso 1 1 calc R U . . .
C12 C 0.3743(6) 0.0085(9) 0.7364(4) 0.062(3) Uani 1 1 d . . . . .
H12A H 0.3394 0.0443 0.7233 0.074 Uiso 1 1 calc R U . . .
H12B H 0.3597 -0.0538 0.7437 0.074 Uiso 1 1 calc R U . . .
C12A C 1.0174(5) 0.5211(8) 0.2847(4) 0.047(3) Uani 1 1 d . . . . .
H12C H 1.0557 0.4886 0.2932 0.056 Uiso 1 1 calc R U . . .
H12D H 1.0268 0.5869 0.2832 0.056 Uiso 1 1 calc R U . . .
C13 C 0.4251(5) 0.0045(8) 0.6951(4) 0.050(3) Uani 1 1 d . . . . .
H13A H 0.4598 -0.0329 0.7070 0.060 Uiso 1 1 calc R U . . .
H13B H 0.4091 -0.0219 0.6630 0.060 Uiso 1 1 calc R U . . .
C13A C 0.9720(5) 0.5048(8) 0.3258(4) 0.046(3) Uani 1 1 d . . . . .
H13C H 0.9895 0.5252 0.3587 0.056 Uiso 1 1 calc R U . . .
H13D H 0.9353 0.5420 0.3189 0.056 Uiso 1 1 calc R U . . .
C14 C 0.6475(4) 0.1549(6) 0.6278(4) 0.030(2) Uani 1 1 d . . . . .
C14A C 0.7525(4) 0.3462(6) 0.3882(3) 0.028(2) Uani 1 1 d . . . . .
C15 C 0.7074(5) 0.1216(6) 0.6200(4) 0.035(2) Uani 1 1 d . . . . .
C15A C 0.6912(4) 0.3797(7) 0.3955(4) 0.034(2) Uani 1 1 d . . . . .
C16 C 0.7473(5) 0.1178(7) 0.6606(4) 0.041(3) Uani 1 1 d . . . . .
H16 H 0.7877 0.0966 0.6547 0.049 Uiso 1 1 calc R U . . .
C16A C 0.6504(5) 0.3813(7) 0.3551(4) 0.040(3) Uani 1 1 d . . . . .
H16A H 0.6096 0.4008 0.3607 0.049 Uiso 1 1 calc R U . . .
C17 C 0.7311(5) 0.1434(8) 0.7093(4) 0.050(3) Uani 1 1 d . . . . .
H17 H 0.7601 0.1409 0.7362 0.060 Uiso 1 1 calc R U . . .
C17A C 0.6683(5) 0.3544(8) 0.3060(4) 0.044(3) Uani 1 1 d . . . . .
H17A H 0.6402 0.3570 0.2785 0.053 Uiso 1 1 calc R U . . .
C18 C 0.6722(5) 0.1730(8) 0.7185(4) 0.047(3) Uani 1 1 d . . . . .
H18 H 0.6594 0.1879 0.7521 0.056 Uiso 1 1 calc R U . . .
C18A C 0.7254(5) 0.3249(7) 0.2981(4) 0.040(3) Uani 1 1 d . . . . .
H18A H 0.7373 0.3050 0.2651 0.048 Uiso 1 1 calc R U . . .
C19 C 0.6315(5) 0.1805(6) 0.6769(4) 0.034(2) Uani 1 1 d . . . . .
H19 H 0.5917 0.2040 0.6828 0.041 Uiso 1 1 calc R U . . .
C19A C 0.7673(4) 0.3233(6) 0.3379(4) 0.033(2) Uani 1 1 d . . . . .
H19A H 0.8081 0.3057 0.3305 0.040 Uiso 1 1 calc R U . . .
C20 C 0.7321(4) 0.0891(7) 0.5684(4) 0.039(3) Uani 1 1 d . . . . .
H20A H 0.6983 0.0618 0.5486 0.047 Uiso 1 1 calc R U . . .
H20B H 0.7475 0.1421 0.5491 0.047 Uiso 1 1 calc R U . . .
C20A C 0.6684(4) 0.4135(7) 0.4464(4) 0.037(2) Uani 1 1 d . . . . .
H20C H 0.6530 0.3613 0.4664 0.044 Uiso 1 1 calc R U . . .
H20D H 0.7029 0.4407 0.4654 0.044 Uiso 1 1 calc R U . . .
C21 C 0.7558(5) -0.0652(7) 0.5918(4) 0.041(3) Uani 1 1 d . . . . .
H21A H 0.7263 -0.0886 0.5663 0.049 Uiso 1 1 calc R U . . .
H21B H 0.7338 -0.0556 0.6244 0.049 Uiso 1 1 calc R U . . .
C21A C 0.6441(5) 0.5668(6) 0.4221(4) 0.042(3) Uani 1 1 d . . . . .
H21C H 0.6657 0.5554 0.3895 0.050 Uiso 1 1 calc R U . . .
H21D H 0.6741 0.5909 0.4468 0.050 Uiso 1 1 calc R U . . .
C22 C 0.8077(5) -0.1338(7) 0.5994(4) 0.039(2) Uani 1 1 d . . . . .
H22A H 0.7905 -0.1924 0.6112 0.047 Uiso 1 1 calc R U . . .
H22B H 0.8358 -0.1112 0.6262 0.047 Uiso 1 1 calc R U . . .
C22A C 0.5947(5) 0.6366(7) 0.4135(4) 0.044(3) Uani 1 1 d . . . . .
H22C H 0.5659 0.6142 0.3872 0.053 Uiso 1 1 calc R U . . .
H22D H 0.6132 0.6937 0.4008 0.053 Uiso 1 1 calc R U . . .
C23 C 0.8433(5) -0.1486(7) 0.5496(4) 0.046(3) Uani 1 1 d . . . . .
H23A H 0.8786 -0.1889 0.5560 0.055 Uiso 1 1 calc R U . . .
H23B H 0.8166 -0.1781 0.5240 0.055 Uiso 1 1 calc R U . . .
C23A C 0.5606(5) 0.6550(7) 0.4625(4) 0.045(3) Uani 1 1 d . . . . .
H23C H 0.5257 0.6960 0.4557 0.054 Uiso 1 1 calc R U . . .
H23D H 0.5881 0.6853 0.4872 0.054 Uiso 1 1 calc R U . . .
C24 C 0.8650(5) -0.0589(8) 0.5297(4) 0.049(3) Uani 1 1 d . . . . .
H24A H 0.8835 -0.0680 0.4956 0.059 Uiso 1 1 calc R U . . .
H24B H 0.8971 -0.0351 0.5527 0.059 Uiso 1 1 calc R U . . .
C24A C 0.5374(5) 0.5653(7) 0.4851(4) 0.044(3) Uani 1 1 d . . . . .
H24C H 0.5050 0.5401 0.4628 0.053 Uiso 1 1 calc R U . . .
H24D H 0.5193 0.5769 0.5191 0.053 Uiso 1 1 calc R U . . .
C25 C 0.8137(5) 0.0109(8) 0.5255(4) 0.048(3) Uani 1 1 d . . . . .
H25A H 0.8309 0.0702 0.5150 0.057 Uiso 1 1 calc R U . . .
H25B H 0.7843 -0.0087 0.4990 0.057 Uiso 1 1 calc R U . . .
C25A C 0.5894(4) 0.4959(7) 0.4902(4) 0.038(2) Uani 1 1 d . . . . .
H25C H 0.6195 0.5181 0.5154 0.045 Uiso 1 1 calc R U . . .
H25D H 0.5727 0.4375 0.5028 0.045 Uiso 1 1 calc R U . . .
C26 C 0.5774(4) 0.0862(6) 0.5572(4) 0.032(2) Uani 1 1 d . . . . .
C26A C 0.8229(4) 0.4156(7) 0.4570(4) 0.033(2) Uani 1 1 d . . . . .
C27 C 0.5391(4) 0.0894(6) 0.5143(4) 0.032(2) Uani 1 1 d . . . . .
C27A C 0.8624(5) 0.4119(7) 0.5002(4) 0.035(2) Uani 1 1 d . . . . .
C28 C 0.5176(4) 0.0092(7) 0.4922(4) 0.036(2) Uani 1 1 d . . . . .
H28 H 0.4924 0.0121 0.4627 0.043 Uiso 1 1 calc R U . . .
C28A C 0.8861(4) 0.4912(7) 0.5207(4) 0.035(2) Uani 1 1 d . . . . .
H28A H 0.9143 0.4876 0.5482 0.043 Uiso 1 1 calc R U . . .
C29 C 0.5329(5) -0.0758(7) 0.5132(4) 0.041(3) Uani 1 1 d . . . . .
H29 H 0.5196 -0.1304 0.4974 0.049 Uiso 1 1 calc R U . . .
C29A C 0.8696(5) 0.5756(8) 0.5020(4) 0.043(3) Uani 1 1 d . . . . .
H29A H 0.8842 0.6295 0.5177 0.052 Uiso 1 1 calc R U . . .
C30 C 0.5673(4) -0.0783(7) 0.5567(4) 0.040(2) Uani 1 1 d . . . . .
H30 H 0.5751 -0.1348 0.5729 0.048 Uiso 1 1 calc R U . . .
C30A C 0.8309(4) 0.5801(7) 0.4596(4) 0.037(2) Uani 1 1 d . . . . .
H30A H 0.8198 0.6373 0.4457 0.044 Uiso 1 1 calc R U . . .
C31 C 0.5908(4) 0.0013(7) 0.5774(4) 0.034(2) Uani 1 1 d . . . . .
H31 H 0.6169 -0.0025 0.6063 0.041 Uiso 1 1 calc R U . . .
C31A C 0.8087(4) 0.4996(7) 0.4378(4) 0.032(2) Uani 1 1 d . . . . .
H31A H 0.7828 0.5035 0.4088 0.039 Uiso 1 1 calc R U . . .
C32 C 0.5151(5) 0.1782(7) 0.4920(4) 0.036(2) Uani 1 1 d . . . . .
H32A H 0.4820 0.2011 0.5144 0.044 Uiso 1 1 calc R U . . .
H32B H 0.5484 0.2237 0.4927 0.044 Uiso 1 1 calc R U . . .
C32A C 0.8857(4) 0.3202(7) 0.5212(3) 0.032(2) Uani 1 1 d . . . . .
H32C H 0.8521 0.2752 0.5197 0.038 Uiso 1 1 calc R U . . .
H32D H 0.9191 0.2979 0.4990 0.038 Uiso 1 1 calc R U . . .
C33 C 0.5423(5) 0.1644(8) 0.4033(4) 0.043(3) Uani 1 1 d . . . . .
H33A H 0.5670 0.1101 0.4118 0.052 Uiso 1 1 calc R U . . .
H33B H 0.5689 0.2184 0.4069 0.052 Uiso 1 1 calc R U . . .
C33A C 0.9463(5) 0.2485(8) 0.5858(4) 0.047(3) Uani 1 1 d . . . . .
H33C H 0.9811 0.2459 0.5618 0.057 Uiso 1 1 calc R U . . .
H33D H 0.9224 0.1917 0.5818 0.057 Uiso 1 1 calc R U . . .
C34 C 0.5212(5) 0.1574(8) 0.3487(4) 0.046(3) Uani 1 1 d . . . . .
H34A H 0.5571 0.1595 0.3257 0.056 Uiso 1 1 calc R U . . .
H34B H 0.5004 0.0984 0.3435 0.056 Uiso 1 1 calc R U . . .
C34A C 0.9707(5) 0.2535(9) 0.6405(4) 0.056(3) Uani 1 1 d . . . . .
H34C H 0.9968 0.3080 0.6443 0.068 Uiso 1 1 calc R U . . .
H34D H 0.9959 0.1992 0.6478 0.068 Uiso 1 1 calc R U . . .
C35 C 0.4782(5) 0.2334(8) 0.3351(4) 0.052(3) Uani 1 1 d . . . . .
H35A H 0.5012 0.2911 0.3331 0.062 Uiso 1 1 calc R U . . .
H35B H 0.4600 0.2214 0.3012 0.062 Uiso 1 1 calc R U . . .
C35A C 0.9175(5) 0.2582(9) 0.6783(4) 0.051(3) Uani 1 1 d . . . . .
H35C H 0.9333 0.2634 0.7135 0.061 Uiso 1 1 calc R U . . .
H35D H 0.8926 0.2022 0.6759 0.061 Uiso 1 1 calc R U . . .
C36 C 0.4292(5) 0.2423(9) 0.3732(4) 0.050(3) Uani 1 1 d . . . . .
H36A H 0.4017 0.1891 0.3705 0.061 Uiso 1 1 calc R U . . .
H36B H 0.4049 0.2973 0.3654 0.061 Uiso 1 1 calc R U . . .
C36A C 0.8781(5) 0.3417(8) 0.6652(4) 0.047(3) Uani 1 1 d . . . . .
H36C H 0.9023 0.3981 0.6692 0.057 Uiso 1 1 calc R U . . .
H36D H 0.8425 0.3451 0.6885 0.057 Uiso 1 1 calc R U . . .
C37 C 0.4526(5) 0.2487(8) 0.4268(4) 0.045(3) Uani 1 1 d . . . . .
H37A H 0.4761 0.3058 0.4308 0.054 Uiso 1 1 calc R U . . .
H37B H 0.4176 0.2508 0.4507 0.054 Uiso 1 1 calc R U . . .
C37A C 0.8564(5) 0.3317(7) 0.6096(4) 0.038(2) Uani 1 1 d . . . . .
H37C H 0.8310 0.2762 0.6066 0.046 Uiso 1 1 calc R U . . .
H37D H 0.8304 0.3844 0.6007 0.046 Uiso 1 1 calc R U . . .
C1S C 0.7091(4) -0.0337(5) 0.3981(3) 0.048(3) Uani 0.926(12) 1 d DG . P B 1
C2S C 0.6669(4) -0.0678(5) 0.4328(3) 0.043(3) Uani 0.926(12) 1 d G . P B 1
H2S H 0.6332 -0.0314 0.4432 0.052 Uiso 0.926(12) 1 calc R U P B 1
C3S C 0.6739(3) -0.1550(5) 0.4523(3) 0.048(3) Uani 0.926(12) 1 d G . P B 1
H3S H 0.6450 -0.1783 0.4760 0.058 Uiso 0.926(12) 1 calc R U P B 1
C4S C 0.7231(4) -0.2081(4) 0.4371(3) 0.055(4) Uani 0.926(12) 1 d G . P B 1
H4S H 0.7279 -0.2678 0.4505 0.066 Uiso 0.926(12) 1 calc R U P B 1
C5S C 0.7653(3) -0.1741(6) 0.4024(3) 0.058(4) Uani 0.926(12) 1 d G . P B 1
H5S H 0.7989 -0.2104 0.3921 0.069 Uiso 0.926(12) 1 calc R U P B 1
C6S C 0.7583(4) -0.0869(6) 0.3829(3) 0.057(4) Uani 0.926(12) 1 d G . P B 1
H6S H 0.7871 -0.0636 0.3592 0.069 Uiso 0.926(12) 1 calc R U P B 1
C1S' C 0.716(6) -0.036(3) 0.390(5) 0.048(3) Uani 0.074(12) 1 d DG U P B 2
C2S' C 0.680(5) -0.091(6) 0.421(4) 0.043(3) Uani 0.074(12) 1 d G . P B 2
H2S' H 0.6512 -0.0636 0.4442 0.052 Uiso 0.074(12) 1 calc R U P B 2
C3S' C 0.685(5) -0.185(6) 0.419(4) 0.048(3) Uani 0.074(12) 1 d G . P B 2
H3S' H 0.6597 -0.2219 0.4396 0.058 Uiso 0.074(12) 1 calc R U P B 2
C4S' C 0.726(5) -0.224(3) 0.385(4) 0.055(4) Uani 0.074(12) 1 d G . P B 2
H4S' H 0.7295 -0.2883 0.3832 0.066 Uiso 0.074(12) 1 calc R U P B 2
C5S' C 0.762(4) -0.169(6) 0.354(4) 0.058(4) Uani 0.074(12) 1 d G . P B 2
H5S' H 0.7907 -0.1964 0.3314 0.069 Uiso 0.074(12) 1 calc R U P B 2
C6S' C 0.757(5) -0.075(5) 0.357(4) 0.057(4) Uani 0.074(12) 1 d G . P B 2
H6S' H 0.7822 -0.0381 0.3359 0.069 Uiso 0.074(12) 1 calc R U P B 2
C2SB C 0.7343(16) 0.5702(18) 0.5786(13) 0.043(4) Uani 0.49(6) 1 d G U P A 2
H2SB H 0.7654 0.5358 0.5623 0.051 Uiso 0.49(6) 1 calc R U P A 2
C3SB C 0.7248(14) 0.6604(19) 0.5648(11) 0.054(4) Uani 0.49(6) 1 d G . P A 2
H3SB H 0.7494 0.6875 0.5392 0.064 Uiso 0.49(6) 1 calc R U P A 2
C4SB C 0.6793(14) 0.7107(12) 0.5886(14) 0.043(5) Uani 0.49(6) 1 d G . P A 2
H4SB H 0.6728 0.7723 0.5792 0.051 Uiso 0.49(6) 1 calc R U P A 2
C5SB C 0.6432(14) 0.6710(18) 0.6262(15) 0.057(8) Uani 0.49(6) 1 d G . P A 2
H5SB H 0.6121 0.7054 0.6424 0.068 Uiso 0.49(6) 1 calc R U P A 2
C6SB C 0.6527(18) 0.581(2) 0.6399(13) 0.065(4) Uani 0.49(6) 1 d G . P A 2
H6SB H 0.6281 0.5537 0.6656 0.078 Uiso 0.49(6) 1 calc R U P A 2
C1SB C 0.6982(19) 0.5305(14) 0.6161(14) 0.037(4) Uani 0.49(6) 1 d DG . P A 2

loop_
_atom_site_aniso_label
_atom_site_aniso_U_11
_atom_site_aniso_U_22
_atom_site_aniso_U_33
_atom_site_aniso_U_23
_atom_site_aniso_U_13
_atom_site_aniso_U_12
K1 0.0263(12) 0.0496(15) 0.0553(14) -0.0122(12) -0.0022(11) -0.0020(11)
K2 0.0294(11) 0.0470(14) 0.0409(12) -0.0090(11) 0.0011(10) -0.0041(10)
O1 0.023(3) 0.040(4) 0.042(4) 0.010(3) 0.004(3) -0.003(3)
O1A 0.023(3) 0.039(4) 0.036(4) 0.002(3) 0.006(3) -0.002(3)
O1S 0.117(7) 0.030(4) 0.038(4) -0.003(3) 0.011(5) -0.001(4)
O1SA 0.077(6) 0.048(5) 0.045(4) 0.005(4) 0.012(4) 0.004(4)
N1 0.038(5) 0.047(5) 0.043(5) 0.004(4) 0.003(4) -0.003(4)
N1A 0.030(5) 0.047(5) 0.032(4) 0.003(4) 0.005(4) -0.005(4)
N2 0.028(4) 0.049(6) 0.034(5) 0.002(4) 0.004(4) 0.007(4)
N2A 0.030(5) 0.037(5) 0.041(5) 0.001(4) 0.005(4) 0.002(4)
N3 0.026(4) 0.046(5) 0.033(4) 0.011(4) -0.002(4) 0.012(4)
N3A 0.025(4) 0.024(4) 0.059(6) 0.002(4) -0.022(4) 0.002(4)
C1 0.020(4) 0.044(6) 0.037(5) 0.013(5) -0.003(4) -0.005(4)
C1A 0.021(4) 0.035(5) 0.027(4) 0.007(4) 0.009(4) 0.001(4)
C1SA 0.033(6) 0.037(5) 0.042(6) -0.002(5) 0.001(5) -0.002(4)
C2SA 0.040(7) 0.049(5) 0.038(7) -0.001(5) -0.004(6) 0.007(5)
C3SA 0.052(8) 0.054(9) 0.055(8) -0.003(7) 0.010(6) -0.009(7)
C4SA 0.037(5) 0.047(6) 0.044(8) -0.002(6) -0.003(6) 0.006(5)
C5SA 0.036(9) 0.052(9) 0.08(2) -0.036(12) -0.018(13) 0.012(8)
C6SA 0.058(9) 0.070(10) 0.067(10) -0.007(8) 0.017(8) 0.001(7)
C2 0.020(5) 0.041(6) 0.032(5) 0.010(4) 0.003(4) -0.009(4)
C2A 0.016(4) 0.050(6) 0.034(5) -0.001(5) 0.000(4) -0.001(4)
C3 0.023(5) 0.035(5) 0.033(5) 0.004(4) -0.002(4) -0.005(4)
C3A 0.028(5) 0.035(6) 0.042(6) 0.000(4) 0.004(5) -0.002(4)
C4 0.029(6) 0.054(7) 0.034(5) -0.001(5) 0.007(5) 0.003(5)
C4A 0.036(6) 0.037(6) 0.045(6) 0.005(5) 0.008(5) 0.000(5)
C5 0.035(6) 0.053(7) 0.033(5) -0.006(5) -0.001(4) 0.009(5)
C5A 0.030(6) 0.038(6) 0.055(6) 0.000(5) 0.010(5) 0.002(5)
C6 0.028(5) 0.043(6) 0.045(6) 0.007(5) 0.000(5) -0.011(5)
C6A 0.028(5) 0.044(6) 0.054(6) 0.005(5) 0.010(5) 0.007(5)
C7 0.031(5) 0.035(6) 0.041(5) 0.013(4) -0.001(5) -0.001(5)
C7A 0.021(5) 0.044(6) 0.037(5) 0.010(5) 0.004(4) -0.001(4)
C7S 0.118(12) 0.047(7) 0.037(6) -0.001(6) -0.002(7) -0.024(8)
C7SA 0.089(10) 0.086(11) 0.051(7) 0.025(7) 0.004(7) -0.033(9)
C8 0.030(5) 0.039(6) 0.034(5) 0.008(4) 0.004(4) -0.006(5)
C8A 0.030(5) 0.043(6) 0.031(5) 0.000(4) 0.003(4) 0.002(5)
C9 0.036(6) 0.049(6) 0.039(6) -0.003(5) -0.001(5) 0.006(5)
C9A 0.032(6) 0.049(7) 0.042(6) 0.006(5) -0.003(5) -0.011(5)
C10 0.037(6) 0.055(7) 0.049(6) -0.007(5) 0.004(5) -0.009(5)
C10A 0.054(8) 0.081(9) 0.050(7) -0.008(6) 0.001(6) -0.020(7)
C11 0.063(9) 0.081(10) 0.077(9) 0.003(8) 0.018(8) -0.017(8)
C11A 0.048(7) 0.074(9) 0.047(6) 0.012(6) 0.004(6) 0.002(6)
C12 0.052(8) 0.076(9) 0.058(8) 0.015(7) 0.006(6) -0.021(7)
C12A 0.027(5) 0.061(7) 0.051(6) 0.010(5) 0.010(5) -0.009(5)
C13 0.037(6) 0.057(7) 0.056(7) 0.015(6) -0.007(5) -0.016(6)
C13A 0.027(6) 0.072(8) 0.040(6) 0.014(5) 0.007(4) -0.009(5)
C14 0.023(5) 0.034(6) 0.034(5) 0.007(4) -0.004(4) -0.007(4)
C14A 0.016(4) 0.038(5) 0.029(5) 0.004(4) 0.001(4) 0.000(4)
C15 0.037(6) 0.030(6) 0.036(6) 0.004(4) -0.006(5) 0.002(5)
C15A 0.024(5) 0.039(6) 0.037(5) 0.002(4) 0.006(4) -0.002(4)
C16 0.032(6) 0.042(6) 0.050(6) -0.005(5) -0.009(5) 0.011(5)
C16A 0.032(6) 0.053(7) 0.037(5) 0.004(5) -0.003(5) -0.003(5)
C17 0.047(7) 0.057(8) 0.045(6) -0.002(6) -0.015(6) 0.012(6)
C17A 0.036(6) 0.050(7) 0.046(6) -0.007(5) -0.008(5) 0.002(5)
C18 0.033(6) 0.059(8) 0.048(7) -0.019(6) -0.013(5) 0.011(6)
C18A 0.047(6) 0.042(6) 0.030(5) -0.002(4) -0.003(5) 0.010(5)
C19 0.031(5) 0.034(6) 0.038(5) 0.003(4) -0.009(5) -0.004(4)
C19A 0.030(5) 0.033(5) 0.037(5) 0.000(4) -0.002(4) 0.005(4)
C20 0.025(5) 0.038(6) 0.054(7) 0.007(5) -0.001(5) -0.010(4)
C20A 0.025(5) 0.037(6) 0.049(6) 0.003(5) 0.001(5) 0.011(4)
C21 0.033(6) 0.047(7) 0.044(6) -0.010(5) -0.004(5) 0.011(5)
C21A 0.041(6) 0.030(6) 0.054(6) 0.013(5) 0.013(5) -0.004(5)
C22 0.038(6) 0.035(6) 0.044(6) 0.001(5) -0.001(5) 0.003(5)
C22A 0.032(6) 0.046(7) 0.055(7) -0.002(5) -0.006(5) 0.007(5)
C23 0.035(6) 0.051(7) 0.051(6) 0.006(5) 0.005(5) 0.019(5)
C23A 0.035(6) 0.050(7) 0.050(6) 0.002(5) -0.003(5) 0.002(5)
C24 0.026(6) 0.077(9) 0.046(6) 0.012(6) -0.004(5) 0.011(6)
C24A 0.032(6) 0.048(7) 0.053(7) 0.001(5) 0.013(5) 0.007(5)
C25 0.030(6) 0.049(7) 0.064(7) 0.009(6) 0.009(5) 0.014(5)
C25A 0.022(5) 0.049(7) 0.042(6) 0.009(5) -0.002(5) 0.000(5)
C26 0.023(5) 0.031(5) 0.041(5) 0.007(4) 0.003(5) 0.000(4)
C26A 0.018(4) 0.043(6) 0.037(5) 0.003(5) 0.006(4) -0.005(4)
C27 0.022(5) 0.027(5) 0.048(6) -0.003(4) 0.011(4) -0.002(4)
C27A 0.035(6) 0.037(6) 0.034(5) -0.004(4) 0.000(5) 0.001(5)
C28 0.026(5) 0.038(6) 0.045(6) -0.003(5) 0.005(5) 0.005(4)
C28A 0.030(5) 0.039(6) 0.037(5) -0.004(4) -0.003(4) -0.009(5)
C29 0.036(6) 0.030(6) 0.056(6) 0.004(5) 0.006(5) -0.010(5)
C29A 0.029(6) 0.050(7) 0.051(6) -0.004(5) 0.002(5) -0.001(5)
C30 0.028(5) 0.041(6) 0.052(6) 0.012(5) 0.007(5) 0.002(5)
C30A 0.039(6) 0.035(6) 0.037(5) 0.006(5) 0.005(5) -0.005(5)
C31 0.018(5) 0.044(6) 0.039(5) 0.001(5) -0.004(4) 0.005(4)
C31A 0.028(5) 0.032(6) 0.037(5) 0.001(4) 0.008(4) -0.010(4)
C32 0.039(6) 0.041(6) 0.029(5) 0.001(4) -0.005(5) 0.001(5)
C32A 0.024(5) 0.040(6) 0.030(5) 0.006(4) -0.001(4) -0.002(4)
C33 0.032(6) 0.048(7) 0.050(6) 0.000(5) -0.001(5) 0.004(5)
C33A 0.046(7) 0.048(7) 0.047(6) 0.005(5) -0.005(5) 0.019(5)
C34 0.038(6) 0.062(8) 0.039(6) -0.014(5) 0.005(5) -0.001(6)
C34A 0.044(7) 0.065(8) 0.061(8) -0.012(6) -0.016(6) 0.029(6)
C35 0.051(7) 0.058(8) 0.047(7) 0.002(6) -0.007(6) 0.000(6)
C35A 0.051(7) 0.071(8) 0.032(5) 0.009(5) -0.005(5) 0.020(6)
C36 0.039(6) 0.058(7) 0.055(7) 0.013(6) -0.009(6) -0.002(6)
C36A 0.050(7) 0.051(7) 0.041(6) -0.004(5) 0.008(5) 0.006(6)
C37 0.029(5) 0.056(7) 0.049(6) 0.012(5) -0.001(5) 0.011(5)
C37A 0.032(5) 0.041(6) 0.040(6) 0.009(5) 0.007(5) 0.007(5)
C1S 0.057(6) 0.053(5) 0.034(5) 0.000(4) 0.000(5) -0.007(5)
C2S 0.030(6) 0.042(7) 0.058(7) 0.001(6) 0.006(5) -0.005(5)
C3S 0.034(6) 0.053(8) 0.058(8) 0.009(7) 0.003(6) 0.000(6)
C4S 0.046(8) 0.060(8) 0.060(8) 0.013(7) 0.007(7) 0.000(6)
C5S 0.040(7) 0.077(10) 0.056(8) 0.005(7) 0.007(6) 0.006(7)
C6S 0.040(7) 0.076(9) 0.056(8) 0.008(8) 0.008(7) -0.004(7)
C1S' 0.057(6) 0.053(5) 0.034(5) 0.000(4) 0.000(5) -0.007(5)
C2S' 0.030(6) 0.042(7) 0.058(7) 0.001(6) 0.006(5) -0.005(5)
C3S' 0.034(6) 0.053(8) 0.058(8) 0.009(7) 0.003(6) 0.000(6)
C4S' 0.046(8) 0.060(8) 0.060(8) 0.013(7) 0.007(7) 0.000(6)
C5S' 0.040(7) 0.077(10) 0.056(8) 0.005(7) 0.007(6) 0.006(7)
C6S' 0.040(7) 0.076(9) 0.056(8) 0.008(8) 0.008(7) -0.004(7)
C2SB 0.040(7) 0.049(5) 0.038(7) -0.001(5) -0.004(6) 0.007(5)
C3SB 0.052(8) 0.054(9) 0.055(8) -0.003(7) 0.010(6) -0.009(7)
C4SB 0.037(5) 0.047(6) 0.044(8) -0.002(6) -0.003(6) 0.006(5)
C5SB 0.036(9) 0.052(9) 0.08(2) -0.036(12) -0.018(13) 0.012(8)
C6SB 0.058(9) 0.070(10) 0.067(10) -0.007(8) 0.017(8) 0.001(7)
C1SB 0.033(6) 0.037(5) 0.042(6) -0.002(5) 0.001(5) -0.002(4)

loop_
_atom_type_symbol
_atom_type_description
_atom_type_scat_dispersion_real
_atom_type_scat_dispersion_imag
_atom_type_scat_source
C C 0.0033 0.0016 'International Tables Vol C Tables 4.2.6.8 and 6.1.1.4'
H H 0.0000 0.0000 'International Tables Vol C Tables 4.2.6.8 and 6.1.1.4'
K K 0.2009 0.2494 'International Tables Vol C Tables 4.2.6.8 and 6.1.1.4'
N N 0.0061 0.0033 'International Tables Vol C Tables 4.2.6.8 and 6.1.1.4'
O O 0.0106 0.0060 'International Tables Vol C Tables 4.2.6.8 and 6.1.1.4'

loop_
_geom_angle_atom_site_label_1
_geom_angle_atom_site_label_2
_geom_angle_atom_site_label_3
_geom_angle
_geom_angle_site_symmetry_1
_geom_angle_site_symmetry_3
_geom_angle_publ_flag
O1 K1 K2 43.47(15) . . ?
O1 K1 O1S 155.5(2) . . ?
O1 K1 C15A 102.2(2) . . ?
O1 K1 C20 55.8(2) . . ?
O1 K1 C33 96.7(2) . . ?
O1 K1 C1S 135.8(2) . . ?
O1A K1 K2 43.79(15) . . ?
O1A K1 O1 87.2(2) . . ?
O1A K1 O1S 112.2(3) . . ?
O1A K1 C15A 54.4(2) . . ?
O1A K1 C20 81.5(2) . . ?
O1A K1 C33 138.4(3) . . ?
O1A K1 C1S 117.4(2) . . ?
O1S K1 K2 153.4(2) . . ?
O1S K1 C15A 101.4(2) . . ?
O1S K1 C20 110.5(3) . . ?
O1S K1 C33 78.9(3) . . ?
O1S K1 C1S 21.5(2) . . ?
C15A K1 K2 74.49(17) . . ?
C20 K1 K2 61.48(18) . . ?
C20 K1 C15A 133.1(2) . . ?
C20 K1 C1S 90.2(2) . . ?
C33 K1 K2 125.8(2) . . ?
C33 K1 C15A 84.5(3) . . ?
C33 K1 C20 133.9(3) . . ?
C33 K1 C1S 87.8(3) . . ?
C1S K1 K2 145.35(18) . . ?
C1S K1 C15A 122.0(2) . . ?
O1 K2 K1 44.05(15) . . ?
O1 K2 O1A 87.9(2) . . ?
O1 K2 O1SA 117.3(2) . . ?
O1 K2 C1SA 122.0(7) . . ?
O1 K2 C7SA 97.7(3) . . ?
O1 K2 C15 53.1(2) . . ?
O1 K2 C20A 83.2(2) . . ?
O1 K2 C37A 135.7(3) . . ?
O1 K2 C1SB 120.4(7) . . ?
O1A K2 K1 43.85(15) . . ?
O1A K2 O1SA 153.4(2) . . ?
O1A K2 C1SA 137.5(5) . . ?
O1A K2 C7SA 174.3(3) . . ?
O1A K2 C15 102.1(2) . . ?
O1A K2 C20A 57.4(2) . . ?
O1A K2 C37A 95.0(2) . . ?
O1A K2 C1SB 136.6(6) . . ?
O1SA K2 K1 159.66(19) . . ?
O1SA K2 C1SA 20.7(4) . . ?
O1SA K2 C7SA 21.7(3) . . ?
O1SA K2 C15 100.2(2) . . ?
O1SA K2 C20A 114.2(2) . . ?
O1SA K2 C37A 73.4(3) . . ?
O1SA K2 C1SB 22.9(5) . . ?
C1SA K2 K1 150.8(5) . . ?
C7SA K2 K1 141.8(2) . . ?
C7SA K2 C1SA 39.3(5) . . ?
C7SA K2 C15 80.6(3) . . ?
C15 K2 K1 75.07(17) . . ?
C15 K2 C1SA 119.8(4) . . ?
C20A K2 K1 61.89(19) . . ?
C20A K2 C1SA 94.1(4) . . ?
C20A K2 C7SA 124.2(3) . . ?
C20A K2 C15 133.9(3) . . ?
C20A K2 C1SB 91.6(6) . . ?
C37A K2 K1 124.6(2) . . ?
C37A K2 C1SA 83.7(6) . . ?
C37A K2 C7SA 80.3(3) . . ?
C37A K2 C15 83.3(3) . . ?
C37A K2 C20A 134.4(3) . . ?
C37A K2 C1SB 86.5(7) . . ?
C1SB K2 K1 148.0(7) . . ?
C1SB K2 C7SA 40.5(6) . . ?
C1SB K2 C15 121.1(5) . . ?
K2 O1 K1 92.5(2) . . ?
C1 O1 K1 131.5(6) . . ?
C1 O1 K2 130.3(6) . . ?
K2 O1A K1 92.4(2) . . ?
C1A O1A K1 128.8(5) . . ?
C1A O1A K2 131.3(5) . . ?
C7S O1S K1 118.8(6) . . ?
C1S O1S K1 113.0(6) . . ?
C1S O1S C7S 116.0(9) . . ?
C1S' O1S K1 122(5) . . ?
C1S' O1S C7S 106(5) . . ?
C1SA O1SA K2 114.1(16) . . ?
C1SA O1SA C7SA 118.6(18) . . ?
C7SA O1SA K2 110.4(8) . . ?
C7SA O1SA C1SB 120.2(19) . . ?
C1SB O1SA K2 105.9(17) . . ?
C8 N1 C13 110.0(8) . . ?
C9 N1 C8 113.4(8) . . ?
C9 N1 C13 111.3(8) . . ?
C8A N1A C9A 110.3(7) . . ?
C13A N1A C8A 111.7(8) . . ?
C13A N1A C9A 108.0(8) . . ?
C21 N2 C20 108.6(7) . . ?
C25 N2 C20 109.4(8) . . ?
C25 N2 C21 112.2(9) . . ?
C21A N2A C20A 110.3(8) . . ?
C21A N2A C25A 110.3(8) . . ?
C25A N2A C20A 110.3(7) . . ?
C33 N3 C32 110.2(8) . . ?
C37 N3 C32 111.5(8) . . ?
C37 N3 C33 110.6(8) . . ?
C32A N3A C33A 111.7(8) . . ?
C32A N3A C37A 111.4(7) . . ?
C33A N3A C37A 109.2(8) . . ?
O1 C1 C2 110.0(7) . . ?
O1 C1 C14 107.3(7) . . ?
O1 C1 C26 109.1(8) . . ?
C14 C1 C2 108.6(8) . . ?
C26 C1 C2 107.5(7) . . ?
C26 C1 C14 114.4(8) . . ?
O1A C1A C2A 111.1(7) . . ?
O1A C1A C14A 107.3(7) . . ?
O1A C1A C26A 109.1(7) . . ?
C14A C1A C2A 108.6(7) . . ?
C14A C1A C26A 113.3(8) . . ?
C26A C1A C2A 107.5(7) . . ?
O1SA C1SA K2 45.3(12) . . ?
O1SA C1SA C2SA 113(2) . . ?
O1SA C1SA C6SA 125(2) . . ?
C2SA C1SA K2 83.6(14) . . ?
C2SA C1SA C6SA 120.0 . . ?
C6SA C1SA K2 129.4(16) . . ?
C1SA C2SA H2SA 120.0 . . ?
C1SA C2SA C3SA 120.0 . . ?
C3SA C2SA H2SA 120.0 . . ?
C2SA C3SA H3SA 120.0 . . ?
C4SA C3SA C2SA 120.0 . . ?
C4SA C3SA H3SA 120.0 . . ?
C3SA C4SA H4SA 120.0 . . ?
C3SA C4SA C5SA 120.0 . . ?
C5SA C4SA H4SA 120.0 . . ?
C4SA C5SA H5SA 120.0 . . ?
C6SA C5SA C4SA 120.0 . . ?
C6SA C5SA H5SA 120.0 . . ?
C1SA C6SA H6SA 120.0 . . ?
C5SA C6SA C1SA 120.0 . . ?
C5SA C6SA H6SA 120.0 . . ?
C3 C2 C1 125.8(8) . . ?
C7 C2 C1 116.7(8) . . ?
C7 C2 C3 117.4(9) . . ?
C3A C2A C1A 126.5(9) . . ?
C7A C2A C1A 115.0(8) . . ?
C7A C2A C3A 118.5(9) . . ?
C2 C3 C8 123.2(9) . . ?
C4 C3 C2 118.5(9) . . ?
C4 C3 C8 118.3(8) . . ?
C2A C3A C4A 119.0(9) . . ?
C2A C3A C8A 122.7(9) . . ?
C4A C3A C8A 118.2(8) . . ?
C3 C4 H4 118.3 . . ?
C5 C4 C3 123.3(10) . . ?
C5 C4 H4 118.3 . . ?
C3A C4A H4A 119.3 . . ?
C5A C4A C3A 121.4(9) . . ?
C5A C4A H4A 119.3 . . ?
C4 C5 H5 120.3 . . ?
C4 C5 C6 119.3(10) . . ?
C6 C5 H5 120.3 . . ?
C4A C5A H5A 120.7 . . ?
C6A C5A C4A 118.7(10) . . ?
C6A C5A H5A 120.7 . . ?
C5 C6 H6 121.0 . . ?
C7 C6 C5 118.1(10) . . ?
C7 C6 H6 121.0 . . ?
C5A C6A H6A 119.2 . . ?
C5A C6A C7A 121.6(10) . . ?
C7A C6A H6A 119.2 . . ?
C2 C7 H7 118.5 . . ?
C6 C7 C2 123.1(9) . . ?
C6 C7 H7 118.5 . . ?
C2A C7A H7A 119.6 . . ?
C6A C7A C2A 120.7(9) . . ?
C6A C7A H7A 119.6 . . ?
O1S C7S H7SA 109.5 . . ?
O1S C7S H7SB 109.5 . . ?
O1S C7S H7SC 109.5 . . ?
H7SA C7S H7SB 109.5 . . ?
H7SA C7S H7SC 109.5 . . ?
H7SB C7S H7SC 109.5 . . ?
K2 C7SA H7SD 89.7 . . ?
K2 C7SA H7SE 155.5 . . ?
K2 C7SA H7SF 76.5 . . ?
O1SA C7SA K2 47.8(6) . . ?
O1SA C7SA H7SD 109.5 . . ?
O1SA C7SA H7SE 109.5 . . ?
O1SA C7SA H7SF 109.5 . . ?
H7SD C7SA H7SE 109.5 . . ?
H7SD C7SA H7SF 109.5 . . ?
H7SE C7SA H7SF 109.5 . . ?
N1 C8 C3 111.3(8) . . ?
N1 C8 H8A 109.4 . . ?
N1 C8 H8B 109.4 . . ?
C3 C8 H8A 109.4 . . ?
C3 C8 H8B 109.4 . . ?
H8A C8 H8B 108.0 . . ?
N1A C8A C3A 113.4(8) . . ?
N1A C8A H8AA 108.9 . . ?
N1A C8A H8AB 108.9 . . ?
C3A C8A H8AA 108.9 . . ?
C3A C8A H8AB 108.9 . . ?
H8AA C8A H8AB 107.7 . . ?
N1 C9 H9A 109.1 . . ?
N1 C9 H9B 109.1 . . ?
N1 C9 C10 112.6(9) . . ?
H9A C9 H9B 107.8 . . ?
C10 C9 H9A 109.1 . . ?
C10 C9 H9B 109.1 . . ?
N1A C9A H9AA 109.9 . . ?
N1A C9A H9AB 109.9 . . ?
N1A C9A C10A 109.0(8) . . ?
H9AA C9A H9AB 108.3 . . ?
C10A C9A H9AA 109.9 . . ?
C10A C9A H9AB 109.9 . . ?
C9 C10 H10A 108.9 . . ?
C9 C10 H10B 108.9 . . ?
C9 C10 C11 113.5(10) . . ?
H10A C10 H10B 107.7 . . ?
C11 C10 H10A 108.9 . . ?
C11 C10 H10B 108.9 . . ?
C9A C10A H10C 109.2 . . ?
C9A C10A H10D 109.2 . . ?
H10C C10A H10D 107.9 . . ?
C11A C10A C9A 111.9(10) . . ?
C11A C10A H10C 109.2 . . ?
C11A C10A H10D 109.2 . . ?
C10 C11 H11A 109.8 . . ?
C10 C11 H11B 109.8 . . ?
C10 C11 C12 109.2(11) . . ?
H11A C11 H11B 108.3 . . ?
C12 C11 H11A 109.8 . . ?
C12 C11 H11B 109.8 . . ?
C10A C11A H11C 110.3 . . ?
C10A C11A H11D 110.3 . . ?
C10A C11A C12A 106.9(9) . . ?
H11C C11A H11D 108.6 . . ?
C12A C11A H11C 110.3 . . ?
C12A C11A H11D 110.3 . . ?
C11 C12 H12A 109.4 . . ?
C11 C12 H12B 109.4 . . ?
C11 C12 C13 111.3(10) . . ?
H12A C12 H12B 108.0 . . ?
C13 C12 H12A 109.4 . . ?
C13 C12 H12B 109.4 . . ?
C11A C12A H12C 109.0 . . ?
C11A C12A H12D 109.0 . . ?
H12C C12A H12D 107.8 . . ?
C13A C12A C11A 112.9(9) . . ?
C13A C12A H12C 109.0 . . ?
C13A C12A H12D 109.0 . . ?
N1 C13 C12 105.7(9) . . ?
N1 C13 H13A 110.6 . . ?
N1 C13 H13B 110.6 . . ?
C12 C13 H13A 110.6 . . ?
C12 C13 H13B 110.6 . . ?
H13A C13 H13B 108.7 . . ?
N1A C13A C12A 113.6(9) . . ?
N1A C13A H13C 108.9 . . ?
N1A C13A H13D 108.9 . . ?
C12A C13A H13C 108.9 . . ?
C12A C13A H13D 108.9 . . ?
H13C C13A H13D 107.7 . . ?
C15 C14 C1 120.1(8) . . ?
C19 C14 C1 121.8(8) . . ?
C19 C14 C15 117.6(9) . . ?
C15A C14A C1A 122.3(8) . . ?
C19A C14A C1A 122.5(8) . . ?
C19A C14A C15A 114.9(8) . . ?
C14 C15 K2 81.9(5) . . ?
C14 C15 C20 124.3(9) . . ?
C16 C15 K2 110.0(7) . . ?
C16 C15 C14 119.4(9) . . ?
C16 C15 C20 116.3(9) . . ?
C20 C15 K2 79.3(5) . . ?
C14A C15A K1 81.4(5) . . ?
C14A C15A C20A 122.5(8) . . ?
C16A C15A K1 108.2(7) . . ?
C16A C15A C14A 120.3(9) . . ?
C16A C15A C20A 117.2(9) . . ?
C20A C15A K1 81.1(5) . . ?
C15 C16 H16 118.7 . . ?
C15 C16 C17 122.7(10) . . ?
C17 C16 H16 118.7 . . ?
C15A C16A H16A 119.5 . . ?
C15A C16A C17A 121.0(10) . . ?
C17A C16A H16A 119.5 . . ?
C16 C17 H17 120.4 . . ?
C18 C17 C16 119.2(10) . . ?
C18 C17 H17 120.4 . . ?
C16A C17A H17A 120.1 . . ?
C18A C17A C16A 119.7(10) . . ?
C18A C17A H17A 120.1 . . ?
C17 C18 H18 120.7 . . ?
C17 C18 C19 118.7(10) . . ?
C19 C18 H18 120.7 . . ?
C17A C18A H18A 119.8 . . ?
C17A C18A C19A 120.4(10) . . ?
C19A C18A H18A 119.8 . . ?
C14 C19 C18 122.3(9) . . ?
C14 C19 H19 118.8 . . ?
C18 C19 H19 118.8 . . ?
C14A C19A H19A 118.3 . . ?
C18A C19A C14A 123.4(9) . . ?
C18A C19A H19A 118.3 . . ?
K1 C20 H20A 54.7 . . ?
K1 C20 H20B 53.3 . . ?
N2 C20 K1 126.2(6) . . ?
N2 C20 C15 112.5(8) . . ?
N2 C20 H20A 109.1 . . ?
N2 C20 H20B 109.1 . . ?
C15 C20 K1 121.2(6) . . ?
C15 C20 H20A 109.1 . . ?
C15 C20 H20B 109.1 . . ?
H20A C20 H20B 107.8 . . ?
K2 C20A H20C 52.0 . . ?
K2 C20A H20D 55.9 . . ?
N2A C20A K2 126.1(6) . . ?
N2A C20A C15A 112.6(8) . . ?
N2A C20A H20C 109.1 . . ?
N2A C20A H20D 109.1 . . ?
C15A C20A K2 121.2(6) . . ?
C15A C20A H20C 109.1 . . ?
C15A C20A H20D 109.1 . . ?
H20C C20A H20D 107.8 . . ?
N2 C21 H21A 110.0 . . ?
N2 C21 H21B 110.0 . . ?
N2 C21 C22 108.4(8) . . ?
H21A C21 H21B 108.4 . . ?
C22 C21 H21A 110.0 . . ?
C22 C21 H21B 110.0 . . ?
N2A C21A H21C 109.2 . . ?
N2A C21A H21D 109.2 . . ?
N2A C21A C22A 111.9(8) . . ?
H21C C21A H21D 107.9 . . ?
C22A C21A H21C 109.2 . . ?
C22A C21A H21D 109.2 . . ?
C21 C22 H22A 109.4 . . ?
C21 C22 H22B 109.4 . . ?
C21 C22 C23 111.0(8) . . ?
H22A C22 H22B 108.0 . . ?
C23 C22 H22A 109.4 . . ?
C23 C22 H22B 109.4 . . ?
C21A C22A H22C 109.6 . . ?
C21A C22A H22D 109.6 . . ?
C21A C22A C23A 110.4(9) . . ?
H22C C22A H22D 108.1 . . ?
C23A C22A H22C 109.6 . . ?
C23A C22A H22D 109.6 . . ?
C22 C23 H23A 109.8 . . ?
C22 C23 H23B 109.8 . . ?
H23A C23 H23B 108.2 . . ?
C24 C23 C22 109.4(9) . . ?
C24 C23 H23A 109.8 . . ?
C24 C23 H23B 109.8 . . ?
C22A C23A H23C 109.7 . . ?
C22A C23A H23D 109.7 . . ?
C22A C23A C24A 109.8(9) . . ?
H23C C23A H23D 108.2 . . ?
C24A C23A H23C 109.7 . . ?
C24A C23A H23D 109.7 . . ?
C23 C24 H24A 109.1 . . ?
C23 C24 H24B 109.1 . . ?
C23 C24 C25 112.6(9) . . ?
H24A C24 H24B 107.8 . . ?
C25 C24 H24A 109.1 . . ?
C25 C24 H24B 109.1 . . ?
C23A C24A H24C 109.4 . . ?
C23A C24A H24D 109.4 . . ?
C23A C24A C25A 111.1(8) . . ?
H24C C24A H24D 108.0 . . ?
C25A C24A H24C 109.4 . . ?
C25A C24A H24D 109.4 . . ?
N2 C25 C24 110.7(9) . . ?
N2 C25 H25A 109.5 . . ?
N2 C25 H25B 109.5 . . ?
C24 C25 H25A 109.5 . . ?
C24 C25 H25B 109.5 . . ?
H25A C25 H25B 108.1 . . ?
N2A C25A C24A 110.7(8) . . ?
N2A C25A H25C 109.5 . . ?
N2A C25A H25D 109.5 . . ?
C24A C25A H25C 109.5 . . ?
C24A C25A H25D 109.5 . . ?
H25C C25A H25D 108.1 . . ?
C27 C26 C1 122.3(8) . . ?
C31 C26 C1 120.2(8) . . ?
C31 C26 C27 117.5(9) . . ?
C27A C26A C1A 121.4(8) . . ?
C31A C26A C1A 121.1(8) . . ?
C31A C26A C27A 117.6(9) . . ?
C26 C27 C32 122.7(8) . . ?
C28 C27 C26 120.4(9) . . ?
C28 C27 C32 116.8(9) . . ?
C26A C27A C32A 121.1(8) . . ?
C28A C27A C26A 120.2(9) . . ?
C28A C27A C32A 118.3(9) . . ?
C27 C28 H28 119.7 . . ?
C27 C28 C29 120.6(9) . . ?
C29 C28 H28 119.7 . . ?
C27A C28A H28A 119.3 . . ?
C27A C28A C29A 121.4(9) . . ?
C29A C28A H28A 119.3 . . ?
C28 C29 H29 120.6 . . ?
C30 C29 C28 118.7(10) . . ?
C30 C29 H29 120.6 . . ?
C28A C29A H29A 120.6 . . ?
C28A C29A C30A 118.9(10) . . ?
C30A C29A H29A 120.6 . . ?
C29 C30 H30 119.7 . . ?
C29 C30 C31 120.5(9) . . ?
C31 C30 H30 119.7 . . ?
C29A C30A H30A 120.2 . . ?
C29A C30A C31A 119.7(9) . . ?
C31A C30A H30A 120.2 . . ?
C26 C31 H31 119.0 . . ?
C30 C31 C26 122.1(9) . . ?
C30 C31 H31 119.0 . . ?
C26A C31A C30A 122.2(9) . . ?
C26A C31A H31A 118.9 . . ?
C30A C31A H31A 118.9 . . ?
N3 C32 C27 114.9(8) . . ?
N3 C32 H32A 108.6 . . ?
N3 C32 H32B 108.6 . . ?
C27 C32 H32A 108.6 . . ?
C27 C32 H32B 108.6 . . ?
H32A C32 H32B 107.5 . . ?
N3A C32A C27A 113.2(8) . . ?
N3A C32A H32C 108.9 . . ?
N3A C32A H32D 108.9 . . ?
C27A C32A H32C 108.9 . . ?
C27A C32A H32D 108.9 . . ?
H32C C32A H32D 107.8 . . ?
K1 C33 H33A 55.6 . . ?
K1 C33 H33B 53.5 . . ?
N3 C33 K1 113.2(6) . . ?
N3 C33 H33A 109.0 . . ?
N3 C33 H33B 109.0 . . ?
N3 C33 C34 112.8(8) . . ?
H33A C33 H33B 107.8 . . ?
C34 C33 K1 134.0(7) . . ?
C34 C33 H33A 109.0 . . ?
C34 C33 H33B 109.0 . . ?
N3A C33A H33C 109.0 . . ?
N3A C33A H33D 109.0 . . ?
N3A C33A C34A 112.7(9) . . ?
H33C C33A H33D 107.8 . . ?
C34A C33A H33C 109.0 . . ?
C34A C33A H33D 109.0 . . ?
C33 C34 H34A 109.3 . . ?
C33 C34 H34B 109.3 . . ?
H34A C34 H34B 108.0 . . ?
C35 C34 C33 111.5(9) . . ?
C35 C34 H34A 109.3 . . ?
C35 C34 H34B 109.3 . . ?
C33A C34A H34C 109.7 . . ?
C33A C34A H34D 109.7 . . ?
C33A C34A C35A 109.9(9) . . ?
H34C C34A H34D 108.2 . . ?
C35A C34A H34C 109.7 . . ?
C35A C34A H34D 109.7 . . ?
C34 C35 H35A 109.4 . . ?
C34 C35 H35B 109.4 . . ?
H35A C35 H35B 108.0 . . ?
C36 C35 C34 111.3(10) . . ?
C36 C35 H35A 109.4 . . ?
C36 C35 H35B 109.4 . . ?
C34A C35A H35C 110.0 . . ?
C34A C35A H35D 110.0 . . ?
C34A C35A C36A 108.7(9) . . ?
H35C C35A H35D 108.3 . . ?
C36A C35A H35C 110.0 . . ?
C36A C35A H35D 110.0 . . ?
C35 C36 H36A 109.0 . . ?
C35 C36 H36B 109.0 . . ?
C35 C36 C37 113.1(9) . . ?
H36A C36 H36B 107.8 . . ?
C37 C36 H36A 109.0 . . ?
C37 C36 H36B 109.0 . . ?
C35A C36A H36C 110.1 . . ?
C35A C36A H36D 110.1 . . ?
C35A C36A C37A 107.8(9) . . ?
H36C C36A H36D 108.5 . . ?
C37A C36A H36C 110.1 . . ?
C37A C36A H36D 110.1 . . ?
N3 C37 C36 111.5(9) . . ?
N3 C37 H37A 109.3 . . ?
N3 C37 H37B 109.3 . . ?
C36 C37 H37A 109.3 . . ?
C36 C37 H37B 109.3 . . ?
H37A C37 H37B 108.0 . . ?
K2 C37A H37C 57.3 . . ?
K2 C37A H37D 51.8 . . ?
N3A C37A K2 113.2(6) . . ?
N3A C37A C36A 112.9(8) . . ?
N3A C37A H37C 109.0 . . ?
N3A C37A H37D 109.0 . . ?
C36A C37A K2 133.8(7) . . ?
C36A C37A H37C 109.0 . . ?
C36A C37A H37D 109.0 . . ?
H37C C37A H37D 107.8 . . ?
O1S C1S K1 45.5(4) . . ?
O1S C1S C2S 114.8(7) . . ?
O1S C1S C6S 125.2(7) . . ?
C2S C1S K1 83.0(3) . . ?
C2S C1S C6S 120.0 . . ?
C6S C1S K1 141.1(4) . . ?
C1S C2S H2S 120.0 . . ?
C3S C2S C1S 120.0 . . ?
C3S C2S H2S 120.0 . . ?
C2S C3S H3S 120.0 . . ?
C4S C3S C2S 120.0 . . ?
C4S C3S H3S 120.0 . . ?
C3S C4S H4S 120.0 . . ?
C3S C4S C5S 120.0 . . ?
C5S C4S H4S 120.0 . . ?
C4S C5S H5S 120.0 . . ?
C4S C5S C6S 120.0 . . ?
C6S C5S H5S 120.0 . . ?
C1S C6S H6S 120.0 . . ?
C5S C6S C1S 120.0 . . ?
C5S C6S H6S 120.0 . . ?
C2S' C1S' O1S 118(8) . . ?
C2S' C1S' C6S' 120.0 . . ?
C6S' C1S' O1S 118(8) . . ?
C1S' C2S' H2S' 120.0 . . ?
C1S' C2S' C3S' 120.0 . . ?
C3S' C2S' H2S' 120.0 . . ?
C2S' C3S' H3S' 120.0 . . ?
C2S' C3S' C4S' 120.0 . . ?
C4S' C3S' H3S' 120.0 . . ?
C3S' C4S' H4S' 120.0 . . ?
C5S' C4S' C3S' 120.0 . . ?
C5S' C4S' H4S' 120.0 . . ?
C4S' C5S' H5S' 120.0 . . ?
C4S' C5S' C6S' 120.0 . . ?
C6S' C5S' H5S' 120.0 . . ?
C1S' C6S' H6S' 120.0 . . ?
C5S' C6S' C1S' 120.0 . . ?
C5S' C6S' H6S' 120.0 . . ?
C3SB C2SB H2SB 120.0 . . ?
C3SB C2SB C1SB 120.0 . . ?
C1SB C2SB H2SB 120.0 . . ?
C2SB C3SB H3SB 120.0 . . ?
C2SB C3SB C4SB 120.0 . . ?
C4SB C3SB H3SB 120.0 . . ?
C3SB C4SB H4SB 120.0 . . ?
C5SB C4SB C3SB 120.0 . . ?
C5SB C4SB H4SB 120.0 . . ?
C4SB C5SB H5SB 120.0 . . ?
C4SB C5SB C6SB 120.0 . . ?
C6SB C5SB H5SB 120.0 . . ?
C5SB C6SB H6SB 120.0 . . ?
C1SB C6SB C5SB 120.0 . . ?
C1SB C6SB H6SB 120.0 . . ?
O1SA C1SB K2 51.2(13) . . ?
O1SA C1SB C2SB 119(3) . . ?
O1SA C1SB C6SB 120(3) . . ?
C2SB C1SB K2 86.6(15) . . ?
C6SB C1SB K2 142.2(16) . . ?
C6SB C1SB C2SB 120.0 . . ?

loop_
_geom_bond_atom_site_label_1
_geom_bond_atom_site_label_2
_geom_bond_distance
_geom_bond_site_symmetry_2
_geom_bond_publ_flag
K1 K2 3.625(3) . ?
K1 O1 2.522(7) . ?
K1 O1A 2.513(7) . ?
K1 O1S 2.691(7) . ?
K1 C15A 3.496(10) . ?
K1 C20 3.365(11) . ?
K1 C33 3.264(11) . ?
K1 C1S 3.472(9) . ?
K2 O1 2.496(7) . ?
K2 O1A 2.510(6) . ?
K2 O1SA 2.743(8) . ?
K2 C1SA 3.52(3) . ?
K2 C7SA 3.468(14) . ?
K2 C15 3.532(10) . ?
K2 C20A 3.332(10) . ?
K2 C37A 3.238(10) . ?
K2 C1SB 3.38(3) . ?
O1 C1 1.382(10) . ?
O1A C1A 1.384(10) . ?
O1S C7S 1.447(14) . ?
O1S C1S 1.382(9) . ?
O1S C1S' 1.40(3) . ?
O1SA C1SA 1.362(16) . ?
O1SA C7SA 1.371(13) . ?
O1SA C1SB 1.367(17) . ?
N1 C8 1.483(12) . ?
N1 C9 1.429(13) . ?
N1 C13 1.509(13) . ?
N1A C8A 1.466(12) . ?
N1A C9A 1.495(12) . ?
N1A C13A 1.424(13) . ?
N2 C20 1.496(12) . ?
N2 C21 1.471(13) . ?
N2 C25 1.452(13) . ?
N2A C20A 1.475(11) . ?
N2A C21A 1.455(12) . ?
N2A C25A 1.459(12) . ?
N3 C32 1.472(12) . ?
N3 C33 1.466(12) . ?
N3 C37 1.460(12) . ?
N3A C32A 1.433(12) . ?
N3A C33A 1.463(12) . ?
N3A C37A 1.483(13) . ?
C1 C2 1.589(13) . ?
C1 C14 1.555(12) . ?
C1 C26 1.549(14) . ?
C1A C2A 1.573(12) . ?
C1A C14A 1.530(12) . ?
C1A C26A 1.558(13) . ?
C1SA C2SA 1.3900 . ?
C1SA C6SA 1.3900 . ?
C2SA H2SA 0.9500 . ?
C2SA C3SA 1.3900 . ?
C3SA H3SA 0.9500 . ?
C3SA C4SA 1.3900 . ?
C4SA H4SA 0.9500 . ?
C4SA C5SA 1.3900 . ?
C5SA H5SA 0.9500 . ?
C5SA C6SA 1.3900 . ?
C6SA H6SA 0.9500 . ?
C2 C3 1.416(12) . ?
C2 C7 1.393(13) . ?
C2A C3A 1.403(13) . ?
C2A C7A 1.400(13) . ?
C3 C4 1.386(13) . ?
C3 C8 1.522(13) . ?
C3A C4A 1.416(13) . ?
C3A C8A 1.516(13) . ?
C4 H4 0.9500 . ?
C4 C5 1.355(15) . ?
C4A H4A 0.9500 . ?
C4A C5A 1.400(14) . ?
C5 H5 0.9500 . ?
C5 C6 1.401(14) . ?
C5A H5A 0.9500 . ?
C5A C6A 1.353(14) . ?
C6 H6 0.9500 . ?
C6 C7 1.386(14) . ?
C6A H6A 0.9500 . ?
C6A C7A 1.404(13) . ?
C7 H7 0.9500 . ?
C7A H7A 0.9500 . ?
C7S H7SA 0.9800 . ?
C7S H7SB 0.9800 . ?
C7S H7SC 0.9800 . ?
C7SA H7SD 0.9800 . ?
C7SA H7SE 0.9800 . ?
C7SA H7SF 0.9800 . ?
C8 H8A 0.9900 . ?
C8 H8B 0.9900 . ?
C8A H8AA 0.9900 . ?
C8A H8AB 0.9900 . ?
C9 H9A 0.9900 . ?
C9 H9B 0.9900 . ?
C9 C10 1.461(14) . ?
C9A H9AA 0.9900 . ?
C9A H9AB 0.9900 . ?
C9A C10A 1.523(15) . ?
C10 H10A 0.9900 . ?
C10 H10B 0.9900 . ?
C10 C11 1.467(16) . ?
C10A H10C 0.9900 . ?
C10A H10D 0.9900 . ?
C10A C11A 1.508(16) . ?
C11 H11A 0.9900 . ?
C11 H11B 0.9900 . ?
C11 C12 1.521(17) . ?
C11A H11C 0.9900 . ?
C11A H11D 0.9900 . ?
C11A C12A 1.508(15) . ?
C12 H12A 0.9900 . ?
C12 H12B 0.9900 . ?
C12 C13 1.552(15) . ?
C12A H12C 0.9900 . ?
C12A H12D 0.9900 . ?
C12A C13A 1.485(13) . ?
C13 H13A 0.9900 . ?
C13 H13B 0.9900 . ?
C13A H13C 0.9900 . ?
C13A H13D 0.9900 . ?
C14 C15 1.415(14) . ?
C14 C19 1.385(13) . ?
C14A C15A 1.444(13) . ?
C14A C19A 1.400(13) . ?
C15 C16 1.378(14) . ?
C15 C20 1.532(14) . ?
C15A C16A 1.387(14) . ?
C15A C20A 1.507(13) . ?
C16 H16 0.9500 . ?
C16 C17 1.377(15) . ?
C16A H16A 0.9500 . ?
C16A C17A 1.402(14) . ?
C17 H17 0.9500 . ?
C17 C18 1.382(15) . ?
C17A H17A 0.9500 . ?
C17A C18A 1.340(14) . ?
C18 H18 0.9500 . ?
C18 C19 1.412(13) . ?
C18A H18A 0.9500 . ?
C18A C19A 1.389(14) . ?
C19 H19 0.9500 . ?
C19A H19A 0.9500 . ?
C20 H20A 0.9900 . ?
C20 H20B 0.9900 . ?
C20A H20C 0.9900 . ?
C20A H20D 0.9900 . ?
C21 H21A 0.9900 . ?
C21 H21B 0.9900 . ?
C21 C22 1.533(13) . ?
C21A H21C 0.9900 . ?
C21A H21D 0.9900 . ?
C21A C22A 1.508(14) . ?
C22 H22A 0.9900 . ?
C22 H22B 0.9900 . ?
C22 C23 1.536(14) . ?
C22A H22C 0.9900 . ?
C22A H22D 0.9900 . ?
C22A C23A 1.511(15) . ?
C23 H23A 0.9900 . ?
C23 H23B 0.9900 . ?
C23 C24 1.496(15) . ?
C23A H23C 0.9900 . ?
C23A H23D 0.9900 . ?
C23A C24A 1.533(14) . ?
C24 H24A 0.9900 . ?
C24 H24B 0.9900 . ?
C24 C25 1.526(14) . ?
C24A H24C 0.9900 . ?
C24A H24D 0.9900 . ?
C24A C25A 1.536(13) . ?
C25 H25A 0.9900 . ?
C25 H25B 0.9900 . ?
C25A H25C 0.9900 . ?
C25A H25D 0.9900 . ?
C26 C27 1.405(14) . ?
C26 C31 1.388(12) . ?
C26A C27A 1.427(13) . ?
C26A C31A 1.370(13) . ?
C27 C28 1.395(13) . ?
C27 C32 1.525(13) . ?
C27A C28A 1.386(13) . ?
C27A C32A 1.544(13) . ?
C28 H28 0.9500 . ?
C28 C29 1.407(14) . ?
C28A H28A 0.9500 . ?
C28A C29A 1.383(14) . ?
C29 H29 0.9500 . ?
C29 C30 1.367(14) . ?
C29A H29A 0.9500 . ?
C29A C30A 1.397(14) . ?
C30 H30 0.9500 . ?
C30 C31 1.390(13) . ?
C30A H30A 0.9500 . ?
C30A C31A 1.402(13) . ?
C31 H31 0.9500 . ?
C31A H31A 0.9500 . ?
C32 H32A 0.9900 . ?
C32 H32B 0.9900 . ?
C32A H32C 0.9900 . ?
C32A H32D 0.9900 . ?
C33 H33A 0.9900 . ?
C33 H33B 0.9900 . ?
C33 C34 1.509(14) . ?
C33A H33C 0.9900 . ?
C33A H33D 0.9900 . ?
C33A C34A 1.531(15) . ?
C34 H34A 0.9900 . ?
C34 H34B 0.9900 . ?
C34 C35 1.504(15) . ?
C34A H34C 0.9900 . ?
C34A H34D 0.9900 . ?
C34A C35A 1.531(16) . ?
C35 H35A 0.9900 . ?
C35 H35B 0.9900 . ?
C35 C36 1.472(16) . ?
C35A H35C 0.9900 . ?
C35A H35D 0.9900 . ?
C35A C36A 1.540(15) . ?
C36 H36A 0.9900 . ?
C36 H36B 0.9900 . ?
C36 C37 1.498(15) . ?
C36A H36C 0.9900 . ?
C36A H36D 0.9900 . ?
C36A C37A 1.542(14) . ?
C37 H37A 0.9900 . ?
C37 H37B 0.9900 . ?
C37A H37C 0.9900 . ?
C37A H37D 0.9900 . ?
C1S C2S 1.3900 . ?
C1S C6S 1.3900 . ?
C2S H2S 0.9500 . ?
C2S C3S 1.3900 . ?
C3S H3S 0.9500 . ?
C3S C4S 1.3900 . ?
C4S H4S 0.9500 . ?
C4S C5S 1.3900 . ?
C5S H5S 0.9500 . ?
C5S C6S 1.3900 . ?
C6S H6S 0.9500 . ?
C1S' C2S' 1.3900 . ?
C1S' C6S' 1.3900 . ?
C2S' H2S' 0.9500 . ?
C2S' C3S' 1.3900 . ?
C3S' H3S' 0.9500 . ?
C3S' C4S' 1.3900 . ?
C4S' H4S' 0.9500 . ?
C4S' C5S' 1.3900 . ?
C5S' H5S' 0.9500 . ?
C5S' C6S' 1.3900 . ?
C6S' H6S' 0.9500 . ?
C2SB H2SB 0.9500 . ?
C2SB C3SB 1.3900 . ?
C2SB C1SB 1.3900 . ?
C3SB H3SB 0.9500 . ?
C3SB C4SB 1.3900 . ?
C4SB H4SB 0.9500 . ?
C4SB C5SB 1.3900 . ?
C5SB H5SB 0.9500 . ?
C5SB C6SB 1.3900 . ?
C6SB H6SB 0.9500 . ?
C6SB C1SB 1.3900 . ?

loop_
_geom_torsion_atom_site_label_1
_geom_torsion_atom_site_label_2
_geom_torsion_atom_site_label_3
_geom_torsion_atom_site_label_4
_geom_torsion
_geom_torsion_site_symmetry_1
_geom_torsion_site_symmetry_2
_geom_torsion_site_symmetry_3
_geom_torsion_site_symmetry_4
_geom_torsion_publ_flag
K1 O1 C1 C2 -129.9(7) . . . . ?
K1 O1 C1 C14 112.2(8) . . . . ?
K1 O1 C1 C26 -12.3(10) . . . . ?
K1 O1A C1A C2A -86.1(8) . . . . ?
K1 O1A C1A C14A 32.4(10) . . . . ?
K1 O1A C1A C26A 155.6(5) . . . . ?
K1 O1S C1S C2S 50.2(8) . . . . ?
K1 O1S C1S C6S -130.0(6) . . . . ?
K1 O1S C1S' C2S' 57(8) . . . . ?
K1 O1S C1S' C6S' -144(5) . . . . ?
K1 C15A C16A C17A -93.4(10) . . . . ?
K1 C15A C20A K2 44.0(5) . . . . ?
K1 C15A C20A N2A -133.8(7) . . . . ?
K1 C33 C34 C35 -125.6(9) . . . . ?
K1 C1S C2S C3S -146.6(5) . . . . ?
K1 C1S C6S C5S 119.6(6) . . . . ?
K2 O1 C1 C2 84.4(8) . . . . ?
K2 O1 C1 C14 -33.5(10) . . . . ?
K2 O1 C1 C26 -158.0(5) . . . . ?
K2 O1A C1A C2A 133.0(6) . . . . ?
K2 O1A C1A C14A -108.5(7) . . . . ?
K2 O1A C1A C26A 14.7(10) . . . . ?
K2 O1SA C1SA C2SA -53(2) . . . . ?
K2 O1SA C1SA C6SA 113(2) . . . . ?
K2 O1SA C1SB C2SB -58(2) . . . . ?
K2 O1SA C1SB C6SB 135.1(19) . . . . ?
K2 C1SA C2SA C3SA 132.3(17) . . . . ?
K2 C1SA C6SA C5SA -107.9(19) . . . . ?
K2 C15 C16 C17 93.3(11) . . . . ?
K2 C15 C20 K1 -45.3(5) . . . . ?
K2 C15 C20 N2 133.9(7) . . . . ?
O1 C1 C2 C3 161.7(8) . . . . ?
O1 C1 C2 C7 -16.1(11) . . . . ?
O1 C1 C14 C15 -45.3(11) . . . . ?
O1 C1 C14 C19 127.0(9) . . . . ?
O1 C1 C26 C27 -58.4(11) . . . . ?
O1 C1 C26 C31 120.9(9) . . . . ?
O1A C1A C2A C3A -162.2(9) . . . . ?
O1A C1A C2A C7A 16.5(11) . . . . ?
O1A C1A C14A C15A 44.8(11) . . . . ?
O1A C1A C14A C19A -128.4(9) . . . . ?
O1A C1A C26A C27A 58.4(11) . . . . ?
O1A C1A C26A C31A -120.3(9) . . . . ?
O1S C1S C2S C3S 179.8(9) . . . . ?
O1S C1S C6S C5S -179.8(10) . . . . ?
O1S C1S' C2S' C3S' 160(11) . . . . ?
O1S C1S' C6S' C5S' -160(11) . . . . ?
O1SA C1SA C2SA C3SA 167(3) . . . . ?
O1SA C1SA C6SA C5SA -166(3) . . . . ?
N1 C9 C10 C11 55.6(14) . . . . ?
N1A C9A C10A C11A -61.0(13) . . . . ?
N2 C21 C22 C23 -58.5(11) . . . . ?
N2A C21A C22A C23A 58.6(12) . . . . ?
N3 C33 C34 C35 52.9(13) . . . . ?
N3A C33A C34A C35A 58.3(14) . . . . ?
C1 C2 C3 C4 -174.0(9) . . . . ?
C1 C2 C3 C8 6.4(14) . . . . ?
C1 C2 C7 C6 175.8(9) . . . . ?
C1 C14 C15 K2 62.7(8) . . . . ?
C1 C14 C15 C16 171.1(9) . . . . ?
C1 C14 C15 C20 -8.4(14) . . . . ?
C1 C14 C19 C18 -173.4(9) . . . . ?
C1 C26 C27 C28 177.0(8) . . . . ?
C1 C26 C27 C32 -7.8(14) . . . . ?
C1 C26 C31 C30 -179.8(9) . . . . ?
C1A C2A C3A C4A 175.9(9) . . . . ?
C1A C2A C3A C8A -2.0(15) . . . . ?
C1A C2A C7A C6A -178.0(9) . . . . ?
C1A C14A C15A K1 -63.1(8) . . . . ?
C1A C14A C15A C16A -169.2(9) . . . . ?
C1A C14A C15A C20A 10.4(14) . . . . ?
C1A C14A C19A C18A 168.5(9) . . . . ?
C1A C26A C27A C28A 179.8(8) . . . . ?
C1A C26A C27A C32A 7.1(14) . . . . ?
C1A C26A C31A C30A 177.9(8) . . . . ?
C1SA O1SA C7SA K2 134(2) . . . . ?
C1SA C2SA C3SA C4SA 0.0 . . . . ?
C2SA C1SA C6SA C5SA 0.0 . . . . ?
C2SA C3SA C4SA C5SA 0.0 . . . . ?
C3SA C4SA C5SA C6SA 0.0 . . . . ?
C4SA C5SA C6SA C1SA 0.0 . . . . ?
C6SA C1SA C2SA C3SA 0.0 . . . . ?
C2 C1 C14 C15 -164.1(8) . . . . ?
C2 C1 C14 C19 8.1(12) . . . . ?
C2 C1 C26 C27 60.8(11) . . . . ?
C2 C1 C26 C31 -119.9(9) . . . . ?
C2 C3 C4 C5 -1.0(15) . . . . ?
C2 C3 C8 N1 154.9(9) . . . . ?
C2A C1A C14A C15A 165.0(8) . . . . ?
C2A C1A C14A C19A -8.2(12) . . . . ?
C2A C1A C26A C27A -62.2(11) . . . . ?
C2A C1A C26A C31A 119.1(9) . . . . ?
C2A C3A C4A C5A 4.1(15) . . . . ?
C2A C3A C8A N1A -159.7(9) . . . . ?
C3 C2 C7 C6 -2.1(15) . . . . ?
C3 C4 C5 C6 -3.6(15) . . . . ?
C3A C2A C7A C6A 0.8(14) . . . . ?
C3A C4A C5A C6A -3.3(16) . . . . ?
C4 C3 C8 N1 -24.8(12) . . . . ?
C4 C5 C6 C7 5.2(14) . . . . ?
C4A C3A C8A N1A 22.4(13) . . . . ?
C4A C5A C6A C7A 1.2(16) . . . . ?
C5 C6 C7 C2 -2.3(15) . . . . ?
C5A C6A C7A C2A 0.1(16) . . . . ?
C7 C2 C3 C4 3.8(13) . . . . ?
C7 C2 C3 C8 -175.9(9) . . . . ?
C7A C2A C3A C4A -2.8(14) . . . . ?
C7A C2A C3A C8A 179.4(9) . . . . ?
C7S O1S C1S K1 142.2(12) . . . . ?
C7S O1S C1S C2S -167.6(8) . . . . ?
C7S O1S C1S C6S 12.2(13) . . . . ?
C7S O1S C1S' C2S' -164(5) . . . . ?
C7S O1S C1S' C6S' -4(8) . . . . ?
C7SA O1SA C1SA K2 -132.8(19) . . . . ?
C7SA O1SA C1SA C2SA 173.9(15) . . . . ?
C7SA O1SA C1SA C6SA -20(3) . . . . ?
C7SA O1SA C1SB K2 -125.8(18) . . . . ?
C7SA O1SA C1SB C2SB 176.2(16) . . . . ?
C7SA O1SA C1SB C6SB 9(3) . . . . ?
C8 N1 C9 C10 175.5(9) . . . . ?
C8 N1 C13 C12 -173.4(8) . . . . ?
C8 C3 C4 C5 178.7(9) . . . . ?
C8A N1A C9A C10A -177.1(9) . . . . ?
C8A N1A C13A C12A 178.9(8) . . . . ?
C8A C3A C4A C5A -177.9(9) . . . . ?
C9 N1 C8 C3 -69.3(10) . . . . ?
C9 N1 C13 C12 60.1(11) . . . . ?
C9 C10 C11 C12 -52.4(15) . . . . ?
C9A N1A C8A C3A 74.1(10) . . . . ?
C9A N1A C13A C12A -59.7(11) . . . . ?
C9A C10A C11A C12A 55.0(13) . . . . ?
C10 C11 C12 C13 55.6(15) . . . . ?
C10A C11A C12A C13A -51.9(13) . . . . ?
C11 C12 C13 N1 -58.6(13) . . . . ?
C11A C12A C13A N1A 57.4(13) . . . . ?
C13 N1 C8 C3 165.3(8) . . . . ?
C13 N1 C9 C10 -59.9(12) . . . . ?
C13A N1A C8A C3A -165.8(8) . . . . ?
C13A N1A C9A C10A 60.6(11) . . . . ?
C14 C1 C2 C3 -81.2(11) . . . . ?
C14 C1 C2 C7 101.1(10) . . . . ?
C14 C1 C26 C27 -178.5(8) . . . . ?
C14 C1 C26 C31 0.8(12) . . . . ?
C14 C15 C16 C17 1.4(17) . . . . ?
C14 C15 C20 K1 27.2(12) . . . . ?
C14 C15 C20 N2 -153.7(9) . . . . ?
C14A C1A C2A C3A 80.0(11) . . . . ?
C14A C1A C2A C7A -101.3(9) . . . . ?
C14A C1A C26A C27A 177.9(8) . . . . ?
C14A C1A C26A C31A -0.8(12) . . . . ?
C14A C15A C16A C17A -2.9(16) . . . . ?
C14A C15A C20A K2 -29.7(12) . . . . ?
C14A C15A C20A N2A 152.5(9) . . . . ?
C15 C14 C19 C18 -1.0(14) . . . . ?
C15 C16 C17 C18 1.1(18) . . . . ?
C15A C14A C19A C18A -5.2(14) . . . . ?
C15A C16A C17A C18A 1.4(17) . . . . ?
C16 C15 C20 K1 -152.4(7) . . . . ?
C16 C15 C20 N2 26.8(12) . . . . ?
C16 C17 C18 C19 -3.4(17) . . . . ?
C16A C15A C20A K2 149.9(7) . . . . ?
C16A C15A C20A N2A -27.9(13) . . . . ?
C16A C17A C18A C19A -1.8(17) . . . . ?
C17 C18 C19 C14 3.4(16) . . . . ?
C17A C18A C19A C14A 4.0(16) . . . . ?
C19 C14 C15 K2 -109.9(8) . . . . ?
C19 C14 C15 C16 -1.4(14) . . . . ?
C19 C14 C15 C20 179.0(9) . . . . ?
C19A C14A C15A K1 110.6(8) . . . . ?
C19A C14A C15A C16A 4.5(14) . . . . ?
C19A C14A C15A C20A -175.9(9) . . . . ?
C20 N2 C21 C22 -177.8(8) . . . . ?
C20 N2 C25 C24 -179.5(9) . . . . ?
C20 C15 C16 C17 -179.0(10) . . . . ?
C20A N2A C21A C22A 176.8(8) . . . . ?
C20A N2A C25A C24A -178.9(8) . . . . ?
C20A C15A C16A C17A 177.5(10) . . . . ?
C21 N2 C20 K1 -109.1(8) . . . . ?
C21 N2 C20 C15 71.8(10) . . . . ?
C21 N2 C25 C24 -59.0(11) . . . . ?
C21 C22 C23 C24 54.7(12) . . . . ?
C21A N2A C20A K2 111.0(8) . . . . ?
C21A N2A C20A C15A -71.4(11) . . . . ?
C21A N2A C25A C24A 59.1(11) . . . . ?
C21A C22A C23A C24A -53.6(12) . . . . ?
C22 C23 C24 C25 -52.0(13) . . . . ?
C22A C23A C24A C25A 52.6(12) . . . . ?
C23 C24 C25 N2 54.4(13) . . . . ?
C23A C24A C25A N2A -55.6(12) . . . . ?
C25 N2 C20 K1 13.7(11) . . . . ?
C25 N2 C20 C15 -165.4(9) . . . . ?
C25 N2 C21 C22 61.1(10) . . . . ?
C25A N2A C20A K2 -11.0(10) . . . . ?
C25A N2A C20A C15A 166.6(8) . . . . ?
C25A N2A C21A C22A -61.2(11) . . . . ?
C26 C1 C2 C3 43.1(11) . . . . ?
C26 C1 C2 C7 -134.6(9) . . . . ?
C26 C1 C14 C15 75.9(11) . . . . ?
C26 C1 C14 C19 -111.9(10) . . . . ?
C26 C27 C28 C29 1.3(14) . . . . ?
C26 C27 C32 N3 162.5(9) . . . . ?
C26A C1A C2A C3A -42.9(12) . . . . ?
C26A C1A C2A C7A 135.7(8) . . . . ?
C26A C1A C14A C15A -75.7(11) . . . . ?
C26A C1A C14A C19A 111.1(10) . . . . ?
C26A C27A C28A C29A 3.8(15) . . . . ?
C26A C27A C32A N3A -160.9(9) . . . . ?
C27 C26 C31 C30 -0.4(14) . . . . ?
C27 C28 C29 C30 2.5(14) . . . . ?
C27A C26A C31A C30A -0.8(14) . . . . ?
C27A C28A C29A C30A -3.8(15) . . . . ?
C28 C27 C32 N3 -22.1(13) . . . . ?
C28 C29 C30 C31 -5.3(15) . . . . ?
C28A C27A C32A N3A 26.2(12) . . . . ?
C28A C29A C30A C31A 1.5(15) . . . . ?
C29 C30 C31 C26 4.3(15) . . . . ?
C29A C30A C31A C26A 0.8(15) . . . . ?
C31 C26 C27 C28 -2.3(14) . . . . ?
C31 C26 C27 C32 172.9(9) . . . . ?
C31A C26A C27A C28A -1.4(14) . . . . ?
C31A C26A C27A C32A -174.2(8) . . . . ?
C32 N3 C33 K1 -1.1(9) . . . . ?
C32 N3 C33 C34 -180.0(9) . . . . ?
C32 N3 C37 C36 179.5(9) . . . . ?
C32 C27 C28 C29 -174.2(9) . . . . ?
C32A N3A C33A C34A 179.4(9) . . . . ?
C32A N3A C37A K2 -0.8(9) . . . . ?
C32A N3A C37A C36A -177.8(8) . . . . ?
C32A C27A C28A C29A 176.8(9) . . . . ?
C33 N3 C32 C27 -74.9(11) . . . . ?
C33 N3 C37 C36 56.5(11) . . . . ?
C33 C34 C35 C36 -49.9(13) . . . . ?
C33A N3A C32A C27A -161.8(8) . . . . ?
C33A N3A C37A K2 -124.6(7) . . . . ?
C33A N3A C37A C36A 58.4(11) . . . . ?
C33A C34A C35A C36A -57.9(13) . . . . ?
C34 C35 C36 C37 51.7(14) . . . . ?
C34A C35A C36A C37A 57.9(12) . . . . ?
C35 C36 C37 N3 -55.6(13) . . . . ?
C35A C36A C37A K2 124.2(9) . . . . ?
C35A C36A C37A N3A -59.6(12) . . . . ?
C37 N3 C32 C27 161.8(8) . . . . ?
C37 N3 C33 K1 122.7(7) . . . . ?
C37 N3 C33 C34 -56.2(12) . . . . ?
C37A N3A C32A C27A 75.8(10) . . . . ?
C37A N3A C33A C34A -56.9(12) . . . . ?
C1S C2S C3S C4S 0.0 . . . . ?
C2S C1S C6S C5S 0.0 . . . . ?
C2S C3S C4S C5S 0.0 . . . . ?
C3S C4S C5S C6S 0.0 . . . . ?
C4S C5S C6S C1S 0.0 . . . . ?
C6S C1S C2S C3S 0.0 . . . . ?
C1S' C2S' C3S' C4S' 0.0 . . . . ?
C2S' C1S' C6S' C5S' 0.0 . . . . ?
C2S' C3S' C4S' C5S' 0.0 . . . . ?
C3S' C4S' C5S' C6S' 0.0 . . . . ?
C4S' C5S' C6S' C1S' 0.0 . . . . ?
C6S' C1S' C2S' C3S' 0.0 . . . . ?
C2SB C3SB C4SB C5SB 0.0 . . . . ?
C3SB C2SB C1SB K2 151.6(19) . . . . ?
C3SB C2SB C1SB O1SA -167(3) . . . . ?
C3SB C2SB C1SB C6SB 0.0 . . . . ?
C3SB C4SB C5SB C6SB 0.0 . . . . ?
C4SB C5SB C6SB C1SB 0.0 . . . . ?
C5SB C6SB C1SB K2 -129(3) . . . . ?
C5SB C6SB C1SB O1SA 167(4) . . . . ?
C5SB C6SB C1SB C2SB 0.0 . . . . ?
C1SB O1SA C7SA K2 124(2) . . . . ?
C1SB C2SB C3SB C4SB 0.0 . . . . ?

loop_
_twin_individual_id
_twin_individual_mass_fraction_refined
1 0.61(11)
2 0.39(11)

loop_
_smtbx_masks_void_nr
_smtbx_masks_void_average_x
_smtbx_masks_void_average_y
_smtbx_masks_void_average_z
_smtbx_masks_void_volume
_smtbx_masks_void_count_electrons
_smtbx_masks_void_content
1 -0.208 -0.255 0.247 304.4 74.2 '1 heptane'
2 0.208 0.255 0.747 304.4 74.3 '1 heptane'
3 0.292 0.255 0.247 304.4 74.2 '1 heptane'
4 0.708 0.745 0.747 304.4 74.2 '1 heptane'
